data_2225225
loop_
_publ_author_name
'Masland, Joshua'
'Diaz, Jason'
'Eady, Shawn'
'Lobkovsky, Emil'
'Larsen, Anna'

_publ_section_title
;
 Hexakis(acetonitrile-\k<i>N</i>)ruthenium(II)
 bis(hexabromocarbadodecaborate) acetonitrile solvate
;
_journal_coeditor_code EZ2197
_journal_issue 3
_journal_name_full 'Acta Crystallographica Section E'
_journal_page_first m325
_journal_page_last m326
_journal_paper_doi 10.1107/S1600536810006252
_journal_volume 66
_journal_year 2010
_chemical_formula_iupac '[Ru (C2 H3 N)6] (C H6 B11 Br6)2, C2 H3 N'
_chemical_formula_moiety 'C12 H18 N6 Ru 2+, 2(C H6 B11 Br6 -), C2 H3 N'
_chemical_formula_sum 'C16 H33 B22 Br12 N7 Ru'
_chemical_formula_weight 1621.30
_chemical_name_common
;
Hexa-acetonitrile ruthenium(II) bis(hexabromocarboranate) acetonitrile
solvate
;
_chemical_name_systematic
;
Hexakis(acetonitrile-\k<i>N</i>)ruthenium(II) bis(hexabromocarbadodecaborate)
 acetonitrile solvate
;
_space_group_IT_number 33
_symmetry_cell_setting orthorhombic
_symmetry_space_group_name_Hall 'P 2c -2n'
_symmetry_space_group_name_H-M 'P n a 21'
_atom_sites_solution_hydrogens geom
_atom_sites_solution_primary direct
_atom_sites_solution_secondary difmap
_cell_angle_alpha 90.00
_cell_angle_beta 90.00
_cell_angle_gamma 90.00
_cell_formula_units_Z 4
_cell_length_a 21.332(2)
_cell_length_b 11.7577(10)
_cell_length_c 20.2620(17)
_cell_measurement_reflns_used 999
_cell_measurement_temperature 173(2)
_cell_measurement_theta_max 29.34
_cell_measurement_theta_min 1.91
_cell_volume 5082.0(8)
_computing_cell_refinement 'SAINT (Bruker, 2007)'
_computing_data_collection 'SMART (Bruker, 2000)'
_computing_data_reduction 'SAINT (Bruker, 2007)'
_computing_molecular_graphics 'SHELXTL (Sheldrick, 2008)'
_computing_publication_material 'SHELXTL (Sheldrick, 2008) and publCIF (Westrip, 2010)'
_computing_structure_refinement 'SHELXTL (Sheldrick, 2008)'
_computing_structure_solution 'SHELXTL (Sheldrick, 2008)'
_diffrn_ambient_temperature 173(2)
_diffrn_measured_fraction_theta_full 0.999
_diffrn_measured_fraction_theta_max 0.992
_diffrn_measurement_device_type 'Bruker CCD-1000 area-detector'
_diffrn_measurement_method '0.30\% \w and 0.4 \% \f scans'
_diffrn_radiation_monochromator graphite
_diffrn_radiation_source 'fine-focus sealed tube'
_diffrn_radiation_type Mo-K\a
_diffrn_radiation_wavelength 0.71073
_diffrn_reflns_av_R_equivalents 0.0421
_diffrn_reflns_av_sigmaI/netI 0.0658
_diffrn_reflns_limit_h_max 28
_diffrn_reflns_limit_h_min -29
_diffrn_reflns_limit_k_max 15
_diffrn_reflns_limit_k_min -16
_diffrn_reflns_limit_l_max 27
_diffrn_reflns_limit_l_min -27
_diffrn_reflns_number 36328
_diffrn_reflns_theta_full 25.00
_diffrn_reflns_theta_max 29.34
_diffrn_reflns_theta_min 1.91
_exptl_absorpt_coefficient_mu 9.770
_exptl_absorpt_correction_T_max 0.4416
_exptl_absorpt_correction_T_min 0.2454
_exptl_absorpt_correction_type multi-scan
_exptl_absorpt_process_details
;
(SADABS; Bruker, 2007)
;
_exptl_crystal_colour red
_exptl_crystal_density_diffrn 2.119
_exptl_crystal_density_method 'not measured'
_exptl_crystal_description block
_exptl_crystal_F_000 3008
_exptl_crystal_size_max 0.20
_exptl_crystal_size_mid 0.15
_exptl_crystal_size_min 0.10
_refine_diff_density_max 0.830
_refine_diff_density_min -0.725
_refine_ls_abs_structure_details 'Flack (1983), 6319 Friedel pairs'
_refine_ls_abs_structure_Flack 0.000(5)
_refine_ls_extinction_method none
_refine_ls_goodness_of_fit_ref 0.971
_refine_ls_hydrogen_treatment constr
_refine_ls_matrix_type full
_refine_ls_number_parameters 531
_refine_ls_number_reflns 13481
_refine_ls_number_restraints 1
_refine_ls_restrained_S_all 0.971
_refine_ls_R_factor_all 0.0492
_refine_ls_R_factor_gt 0.0330
_refine_ls_shift/su_max 0.001
_refine_ls_shift/su_mean 0.000
_refine_ls_structure_factor_coef Fsqd
_refine_ls_weighting_details 'calc w=1/[\s^2^(Fo^2^)+(0.0020P)^2^+0.0000P] where P=(Fo^2^+2Fc^2^)/3'
_refine_ls_weighting_scheme calc
_refine_ls_wR_factor_gt 0.0585
_refine_ls_wR_factor_ref 0.0622
_reflns_number_gt 10985
_reflns_number_total 13481
_reflns_threshold_expression I>2\s(I)
_cod_data_source_file ez2197.cif
_cod_data_source_block I
_cod_original_cell_volume 5082.1(8)
_cod_original_sg_symbol_Hall 'P 2c -2n    '
_cod_original_sg_symbol_H-M 'P n a 21    '
_cod_database_code 2225225
_cod_database_fobs_code 2225225

loop_
_symmetry_equiv_pos_as_xyz
'x, y, z'
'-x, -y, z+1/2'
'x+1/2, -y+1/2, z'
'-x+1/2, y+1/2, z+1/2'

loop_
_atom_site_type_symbol
_atom_site_label
_atom_site_fract_x
_atom_site_fract_y
_atom_site_fract_z
_atom_site_U_iso_or_equiv
_atom_site_adp_type
_atom_site_calc_flag
_atom_site_refinement_flags
_atom_site_occupancy
_atom_site_disorder_assembly
_atom_site_disorder_group
Ru Ru1 0.399141(18) 0.77943(3) 0.705666(18) 0.02190(8) Uani d . 1 . .
N N1 0.3418(2) 0.8915(3) 0.75141(19) 0.0252(9) Uani d . 1 . .
N N2 0.3486(2) 0.6518(3) 0.74612(18) 0.0232(9) Uani d . 1 . .
N N3 0.4578(2) 0.7767(3) 0.7844(2) 0.0289(9) Uani d . 1 . .
N N4 0.4530(2) 0.6611(3) 0.66043(19) 0.0245(9) Uani d . 1 . .
N N5 0.4493(2) 0.9056(3) 0.66337(19) 0.0261(9) Uani d . 1 . .
N N6 0.34097(19) 0.7832(3) 0.62615(19) 0.0229(8) Uani d . 1 . .
C C1 0.3052(3) 0.9451(4) 0.7782(2) 0.0264(11) Uani d . 1 . .
C C2 0.2595(3) 1.0150(4) 0.8113(3) 0.0371(13) Uani d . 1 . .
H H2C 0.2802 1.0603 0.8455 0.056 Uiso calc R 1 . .
H H2B 0.2276 0.9663 0.8317 0.056 Uiso calc R 1 . .
H H2A 0.2395 1.0659 0.7793 0.056 Uiso calc R 1 . .
C C3 0.3216(2) 0.5780(4) 0.7671(2) 0.0271(11) Uani d . 1 . .
C C4 0.2864(3) 0.4804(4) 0.7934(3) 0.0355(13) Uani d . 1 . .
H H4C 0.3127 0.4390 0.8250 0.053 Uiso calc R 1 . .
H H4A 0.2747 0.4297 0.7570 0.053 Uiso calc R 1 . .
H H4B 0.2485 0.5076 0.8156 0.053 Uiso calc R 1 . .
C C5 0.4903(2) 0.7721(4) 0.8281(2) 0.0256(10) Uani d . 1 . .
C C6 0.5326(3) 0.7672(4) 0.8846(2) 0.0354(12) Uani d . 1 . .
H H6B 0.5756 0.7821 0.8699 0.053 Uiso calc R 1 . .
H H6A 0.5304 0.6915 0.9047 0.053 Uiso calc R 1 . .
H H6C 0.5202 0.8246 0.9171 0.053 Uiso calc R 1 . .
C C7 0.4787(2) 0.5888(4) 0.6358(2) 0.0261(10) Uani d . 1 . .
C C8 0.5105(3) 0.4935(4) 0.6042(3) 0.0370(13) Uani d . 1 . .
H H8C 0.5355 0.4524 0.6370 0.055 Uiso calc R 1 . .
H H8B 0.5382 0.5222 0.5693 0.055 Uiso calc R 1 . .
H H8A 0.4794 0.4420 0.5849 0.055 Uiso calc R 1 . .
C C9 0.4757(2) 0.9733(4) 0.6354(3) 0.0299(11) Uani d . 1 . .
C C10 0.5104(3) 1.0596(4) 0.5984(3) 0.0435(15) Uani d . 1 . .
H H10B 0.4837 1.1264 0.5917 0.065 Uiso calc R 1 . .
H H10A 0.5229 1.0285 0.5555 0.065 Uiso calc R 1 . .
H H10C 0.5479 1.0817 0.6233 0.065 Uiso calc R 1 . .
C C11 0.3105(2) 0.7833(4) 0.5804(2) 0.0256(11) Uani d . 1 . .
C C12 0.2710(3) 0.7818(4) 0.5225(2) 0.0324(12) Uani d . 1 . .
H H12A 0.2539 0.7052 0.5163 0.049 Uiso calc R 1 . .
H H12B 0.2958 0.8032 0.4838 0.049 Uiso calc R 1 . .
H H12C 0.2365 0.8360 0.5282 0.049 Uiso calc R 1 . .
Br Br1 0.09098(2) 0.22557(4) 0.51235(3) 0.02750(11) Uani d . 1 . .
Br Br2 0.17891(3) 0.50024(3) 0.48909(2) 0.02850(11) Uani d . 1 . .
Br Br3 0.32771(2) 0.48584(3) 0.59669(2) 0.02548(10) Uani d . 1 . .
Br Br4 0.33173(3) 0.19992(4) 0.68133(3) 0.03209(12) Uani d . 1 . .
Br Br5 0.18567(3) 0.03424(4) 0.63167(3) 0.03231(12) Uani d . 1 . .
Br Br6 0.17687(2) 0.35779(4) 0.65791(2) 0.02565(10) Uani d . 1 . .
C C0AA 0.2963(2) 0.1822(4) 0.4613(2) 0.0220(10) Uani d . 1 . .
H H0A 0.3221 0.1438 0.4186 0.026 Uiso calc R 1 . .
B B1 0.1813(2) 0.2282(4) 0.5161(3) 0.0195(10) Uani d . 1 . .
B B2 0.2239(2) 0.3581(4) 0.5052(2) 0.0191(10) Uani d . 1 . .
B B3 0.2923(2) 0.3521(4) 0.5546(2) 0.0180(10) Uani d . 1 . .
B B4 0.2940(2) 0.2181(4) 0.5941(3) 0.0197(10) Uani d . 1 . .
B B5 0.2248(3) 0.1416(4) 0.5710(2) 0.0188(10) Uani d . 1 . .
B B6 0.2212(2) 0.2911(4) 0.5838(2) 0.0147(10) Uani d . 1 . .
B B7 0.2284(3) 0.2502(4) 0.4441(3) 0.0229(12) Uani d . 1 . .
H H7 0.2077 0.2598 0.3937 0.028 Uiso calc R 1 . .
B B8 0.2965(3) 0.3270(4) 0.4675(3) 0.0233(11) Uani d . 1 . .
H H8 0.3204 0.3869 0.4327 0.028 Uiso calc R 1 . .
B B9 0.3402(3) 0.2401(4) 0.5234(3) 0.0225(11) Uani d . 1 . .
H H9 0.3926 0.2433 0.5250 0.027 Uiso calc R 1 . .
B B10 0.2980(3) 0.1107(4) 0.5337(3) 0.0232(11) Uani d . 1 . .
H H10 0.3232 0.0283 0.5422 0.028 Uiso calc R 1 . .
B B11 0.2287(3) 0.1170(4) 0.4860(3) 0.0218(11) Uani d . 1 . .
H H11 0.2080 0.0389 0.4630 0.026 Uiso calc R 1 . .
Br Br7 0.32987(2) 0.77287(4) 0.33363(2) 0.02870(11) Uani d . 1 . .
Br Br8 0.42000(3) 0.93866(4) 0.46079(3) 0.03373(12) Uani d . 1 . .
Br Br9 0.56818(3) 0.76830(4) 0.50431(3) 0.03494(12) Uani d . 1 . .
Br Br10 0.56984(2) 0.50141(4) 0.39952(3) 0.02875(11) Uani d . 1 . .
Br Br11 0.42319(3) 0.49971(4) 0.29036(3) 0.03068(11) Uani d . 1 . .
Br Br12 0.41484(2) 0.61228(4) 0.46759(2) 0.02423(10) Uani d . 1 . .
C C1AA 0.5353(3) 0.8272(4) 0.2853(2) 0.0291(11) Uani d . 1 . .
H H1A 0.5610 0.8742 0.2455 0.035 Uiso calc R 1 . .
B B13 0.4202(3) 0.7666(4) 0.3357(3) 0.0220(11) Uani d . 1 . .
B B14 0.4631(3) 0.8445(4) 0.3960(3) 0.0246(12) Uani d . 1 . .
B B15 0.5318(3) 0.7669(4) 0.4164(3) 0.0235(11) Uani d . 1 . .
B B16 0.5325(3) 0.6418(4) 0.3670(2) 0.0195(11) Uani d . 1 . .
B B17 0.4641(3) 0.6413(4) 0.3173(2) 0.0212(11) Uani d . 1 . .
B B18 0.4606(2) 0.6923(4) 0.4001(2) 0.0170(10) Uani d . 1 . .
B B19 0.4671(3) 0.8845(4) 0.3124(3) 0.0263(12) Uani d . 1 . .
H H19 0.4458 0.9654 0.2937 0.032 Uiso calc R 1 . .
B B20 0.5362(3) 0.8849(5) 0.3618(3) 0.0286(13) Uani d . 1 . .
H H20 0.5607 0.9658 0.3756 0.034 Uiso calc R 1 . .
B B21 0.5796(3) 0.7595(4) 0.3441(3) 0.0277(13) Uani d . 1 . .
H H21 0.6321 0.7578 0.3462 0.033 Uiso calc R 1 . .
B B22 0.5369(3) 0.6817(4) 0.2831(3) 0.0252(12) Uani d . 1 . .
H H22 0.5615 0.6288 0.2452 0.030 Uiso calc R 1 . .
B B23 0.4681(3) 0.7597(5) 0.2636(3) 0.0277(13) Uani d . 1 . .
H H23 0.4479 0.7584 0.2126 0.033 Uiso calc R 1 . .
N N1S 0.6665(3) 0.8100(6) 0.7904(3) 0.083(2) Uani d . 1 . .
C C1S 0.6582(4) 0.8053(6) 0.7357(4) 0.063(2) Uani d . 1 . .
C C2S 0.6476(6) 0.8005(6) 0.6695(4) 0.126(5) Uani d . 1 . .
H H2SC 0.6778 0.8495 0.6466 0.189 Uiso calc R 1 . .
H H2SB 0.6050 0.8266 0.6600 0.189 Uiso calc R 1 . .
H H2SA 0.6526 0.7220 0.6542 0.189 Uiso calc R 1 . .

loop_
_atom_site_aniso_label
_atom_site_aniso_U_11
_atom_site_aniso_U_22
_atom_site_aniso_U_33
_atom_site_aniso_U_12
_atom_site_aniso_U_13
_atom_site_aniso_U_23
Ru1 0.0257(2) 0.01802(17) 0.02196(19) -0.00100(15) 0.00163(16) -0.00001(15)
N1 0.032(3) 0.0193(18) 0.024(2) 0.0028(17) 0.0022(19) 0.0000(16)
N2 0.030(2) 0.0195(18) 0.019(2) 0.0012(16) 0.0004(17) 0.0005(16)
N3 0.033(3) 0.0214(19) 0.033(2) -0.0021(18) 0.002(2) -0.0021(18)
N4 0.030(2) 0.0212(19) 0.022(2) 0.0006(17) -0.0014(18) -0.0010(16)
N5 0.031(2) 0.0239(19) 0.024(2) -0.0030(17) 0.0016(19) -0.0023(17)
N6 0.028(2) 0.0170(18) 0.023(2) 0.0010(15) 0.0021(18) 0.0010(16)
C1 0.036(3) 0.021(2) 0.021(3) 0.002(2) 0.004(2) 0.0048(19)
C2 0.039(4) 0.046(3) 0.026(3) 0.010(3) 0.005(2) 0.001(2)
C3 0.028(3) 0.031(3) 0.022(3) 0.002(2) -0.006(2) -0.004(2)
C4 0.044(4) 0.029(3) 0.034(3) -0.015(2) -0.006(3) 0.005(2)
C5 0.026(3) 0.024(2) 0.026(3) -0.005(2) 0.004(2) -0.002(2)
C6 0.033(3) 0.044(3) 0.029(3) -0.011(2) -0.005(2) -0.004(2)
C7 0.026(3) 0.028(2) 0.024(3) -0.007(2) -0.006(2) 0.003(2)
C8 0.036(3) 0.037(3) 0.037(3) 0.014(2) 0.003(3) -0.004(2)
C9 0.030(3) 0.028(2) 0.031(3) -0.008(2) -0.002(2) -0.007(2)
C10 0.057(4) 0.042(3) 0.032(3) -0.023(3) 0.008(3) -0.002(3)
C11 0.032(3) 0.019(2) 0.026(3) -0.0016(19) 0.005(2) 0.0027(19)
C12 0.037(3) 0.027(2) 0.033(3) -0.001(2) -0.008(2) 0.004(2)
Br1 0.0190(2) 0.0286(2) 0.0349(3) -0.00053(19) -0.0065(2) -0.0091(2)
Br2 0.0357(3) 0.0201(2) 0.0297(3) 0.00673(19) -0.0053(2) 0.00434(19)
Br3 0.0292(3) 0.0224(2) 0.0248(2) -0.01019(18) -0.0001(2) -0.00055(19)
Br4 0.0332(3) 0.0362(3) 0.0269(3) -0.0033(2) -0.0145(2) 0.0097(2)
Br5 0.0342(3) 0.0264(2) 0.0362(3) -0.0099(2) -0.0006(2) 0.0116(2)
Br6 0.0253(3) 0.0345(2) 0.0171(2) -0.0024(2) 0.0058(2) -0.00666(19)
C0AA 0.026(3) 0.024(2) 0.017(2) 0.0020(19) 0.002(2) -0.0049(18)
B1 0.017(2) 0.018(2) 0.023(3) 0.001(2) -0.002(2) -0.005(2)
B2 0.018(3) 0.024(2) 0.015(3) -0.0007(19) 0.000(2) 0.001(2)
B3 0.017(3) 0.019(2) 0.019(3) -0.0014(19) 0.002(2) 0.0022(19)
B4 0.017(2) 0.017(2) 0.025(3) -0.0018(19) -0.002(2) 0.001(2)
B5 0.019(3) 0.018(2) 0.020(3) 0.001(2) -0.003(2) 0.0040(19)
B6 0.019(3) 0.015(2) 0.010(2) -0.0009(18) 0.0012(18) 0.0004(18)
B7 0.025(3) 0.026(3) 0.018(3) 0.001(2) -0.003(2) -0.0032(19)
B8 0.025(3) 0.026(3) 0.019(3) 0.004(2) 0.000(2) 0.000(2)
B9 0.023(3) 0.024(3) 0.021(3) 0.004(2) -0.002(2) 0.000(2)
B10 0.023(3) 0.020(2) 0.027(3) 0.003(2) 0.001(2) 0.000(2)
B11 0.021(3) 0.020(2) 0.025(3) 0.001(2) 0.000(2) -0.006(2)
Br7 0.0210(3) 0.0375(3) 0.0276(3) 0.0067(2) -0.0004(2) 0.0066(2)
Br8 0.0399(3) 0.0236(2) 0.0376(3) 0.0011(2) 0.0123(2) -0.0059(2)
Br9 0.0384(3) 0.0375(3) 0.0290(3) -0.0131(2) -0.0098(2) 0.0016(2)
Br10 0.0275(3) 0.0234(2) 0.0353(3) 0.0061(2) -0.0020(2) 0.00958(19)
Br11 0.0340(3) 0.0301(2) 0.0279(3) 0.0008(2) -0.0059(2) -0.0072(2)
Br12 0.0267(3) 0.0265(2) 0.0195(2) -0.00456(18) 0.0039(2) 0.00747(18)
C1AA 0.030(3) 0.029(2) 0.028(3) 0.006(2) 0.008(2) 0.014(2)
B13 0.024(3) 0.030(3) 0.012(2) 0.003(2) 0.004(2) 0.004(2)
B14 0.030(3) 0.017(2) 0.027(3) 0.002(2) 0.007(2) -0.002(2)
B15 0.026(3) 0.022(2) 0.023(3) -0.003(2) -0.001(2) 0.007(2)
B16 0.022(3) 0.023(3) 0.013(2) 0.004(2) 0.002(2) 0.011(2)
B17 0.021(3) 0.025(3) 0.017(3) 0.005(2) 0.000(2) 0.003(2)
B18 0.017(3) 0.021(2) 0.013(2) -0.0002(19) 0.002(2) 0.0072(19)
B19 0.024(3) 0.024(3) 0.032(3) 0.005(2) 0.007(2) 0.017(2)
B20 0.026(3) 0.024(3) 0.036(3) -0.006(2) 0.009(3) 0.002(2)
B21 0.019(3) 0.030(3) 0.035(3) -0.002(2) 0.007(2) 0.010(2)
B22 0.029(3) 0.029(3) 0.018(3) 0.006(2) 0.007(2) 0.008(2)
B23 0.025(3) 0.036(3) 0.022(3) 0.008(2) 0.007(2) 0.013(2)
N1S 0.069(5) 0.136(6) 0.044(4) -0.032(4) -0.001(3) 0.016(4)
C1S 0.067(5) 0.067(5) 0.053(5) 0.000(4) 0.000(4) 0.016(4)
C2S 0.236(15) 0.059(5) 0.083(7) 0.032(7) -0.043(8) -0.017(5)

loop_
_atom_type_symbol
_atom_type_description
_atom_type_scat_dispersion_real
_atom_type_scat_dispersion_imag
_atom_type_scat_source
C C 0.0033 0.0016 'International Tables Vol C Tables 4.2.6.8 and 6.1.1.4'
H H 0.0000 0.0000 'International Tables Vol C Tables 4.2.6.8 and 6.1.1.4'
B B 0.0013 0.0007 'International Tables Vol C Tables 4.2.6.8 and 6.1.1.4'
Ru Ru -1.2594 0.8363 'International Tables Vol C Tables 4.2.6.8 and 6.1.1.4'
N N 0.0061 0.0033 'International Tables Vol C Tables 4.2.6.8 and 6.1.1.4'
Br Br -0.2901 2.4595 'International Tables Vol C Tables 4.2.6.8 and 6.1.1.4'

loop_
_geom_angle_atom_site_label_1
_geom_angle_atom_site_label_2
_geom_angle_atom_site_label_3
_geom_angle_site_symmetry_1
_geom_angle_site_symmetry_3
_geom_angle
_geom_angle_publ_flag
N5 Ru1 N2 . . 178.82(15) ?
N5 Ru1 N1 . . 92.08(16) ?
N2 Ru1 N1 . . 88.58(15) ?
N5 Ru1 N4 . . 90.67(15) ?
N2 Ru1 N4 . . 88.65(15) ?
N1 Ru1 N4 . . 177.05(16) ?
N5 Ru1 N3 . . 91.08(16) ?
N2 Ru1 N3 . . 89.88(16) ?
N1 Ru1 N3 . . 91.28(16) ?
N4 Ru1 N3 . . 89.73(16) ?
N5 Ru1 N6 . . 88.36(15) ?
N2 Ru1 N6 . . 90.68(15) ?
N1 Ru1 N6 . . 88.86(16) ?
N4 Ru1 N6 . . 90.16(15) ?
N3 Ru1 N6 . . 179.43(17) ?
C1 N1 Ru1 . . 172.6(4) ?
C3 N2 Ru1 . . 177.4(4) ?
C5 N3 Ru1 . . 178.2(4) ?
C7 N4 Ru1 . . 173.9(4) ?
C9 N5 Ru1 . . 174.9(4) ?
C11 N6 Ru1 . . 177.2(4) ?
N1 C1 C2 . . 178.8(5) ?
C1 C2 H2C . . 109.5 ?
C1 C2 H2B . . 109.5 ?
H2C C2 H2B . . 109.5 ?
C1 C2 H2A . . 109.5 ?
H2C C2 H2A . . 109.5 ?
H2B C2 H2A . . 109.5 ?
N2 C3 C4 . . 178.9(5) ?
C3 C4 H4C . . 109.5 ?
C3 C4 H4A . . 109.5 ?
H4C C4 H4A . . 109.5 ?
C3 C4 H4B . . 109.5 ?
H4C C4 H4B . . 109.5 ?
H4A C4 H4B . . 109.5 ?
N3 C5 C6 . . 179.6(6) ?
C5 C6 H6B . . 109.5 ?
C5 C6 H6A . . 109.5 ?
H6B C6 H6A . . 109.5 ?
C5 C6 H6C . . 109.5 ?
H6B C6 H6C . . 109.5 ?
H6A C6 H6C . . 109.5 ?
N4 C7 C8 . . 178.6(5) ?
C7 C8 H8C . . 109.5 ?
C7 C8 H8B . . 109.5 ?
H8C C8 H8B . . 109.5 ?
C7 C8 H8A . . 109.5 ?
H8C C8 H8A . . 109.5 ?
H8B C8 H8A . . 109.5 ?
N5 C9 C10 . . 179.0(6) ?
C9 C10 H10B . . 109.5 ?
C9 C10 H10A . . 109.5 ?
H10B C10 H10A . . 109.5 ?
C9 C10 H10C . . 109.5 ?
H10B C10 H10C . . 109.5 ?
H10A C10 H10C . . 109.5 ?
N6 C11 C12 . . 179.0(5) ?
C11 C12 H12A . . 109.5 ?
C11 C12 H12B . . 109.5 ?
H12A C12 H12B . . 109.5 ?
C11 C12 H12C . . 109.5 ?
H12A C12 H12C . . 109.5 ?
H12B C12 H12C . . 109.5 ?
B7 C0AA B10 . . 115.6(4) ?
B7 C0AA B8 . . 63.0(3) ?
B10 C0AA B8 . . 115.5(3) ?
B7 C0AA B11 . . 63.2(3) ?
B10 C0AA B11 . . 62.7(3) ?
B8 C0AA B11 . . 115.4(4) ?
B7 C0AA B9 . . 115.6(3) ?
B10 C0AA B9 . . 63.1(3) ?
B8 C0AA B9 . . 63.0(3) ?
B11 C0AA B9 . . 115.2(4) ?
B7 C0AA H0A . . 117.0 ?
B10 C0AA H0A . . 117.3 ?
B8 C0AA H0A . . 117.3 ?
B11 C0AA H0A . . 117.5 ?
B9 C0AA H0A . . 117.3 ?
B11 B1 B5 . . 59.4(3) ?
B11 B1 B6 . . 107.6(4) ?
B5 B1 B6 . . 60.2(3) ?
B11 B1 B7 . . 60.2(3) ?
B5 B1 B7 . . 107.6(4) ?
B6 B1 B7 . . 107.5(3) ?
B11 B1 B2 . . 107.4(4) ?
B5 B1 B2 . . 107.6(4) ?
B6 B1 B2 . . 59.8(3) ?
B7 B1 B2 . . 59.4(3) ?
B11 B1 Br1 . . 123.2(3) ?
B5 B1 Br1 . . 122.6(3) ?
B6 B1 Br1 . . 121.0(3) ?
B7 B1 Br1 . . 122.1(3) ?
B2 B1 Br1 . . 121.0(3) ?
B8 B2 B3 . . 60.8(3) ?
B8 B2 B7 . . 60.2(3) ?
B3 B2 B7 . . 108.7(4) ?
B8 B2 B6 . . 108.9(4) ?
B3 B2 B6 . . 60.2(3) ?
B7 B2 B6 . . 108.0(3) ?
B8 B2 B1 . . 108.8(3) ?
B3 B2 B1 . . 108.3(3) ?
B7 B2 B1 . . 60.2(3) ?
B6 B2 B1 . . 59.7(3) ?
B8 B2 Br2 . . 122.4(3) ?
B3 B2 Br2 . . 122.2(3) ?
B7 B2 Br2 . . 121.5(3) ?
B6 B2 Br2 . . 120.8(3) ?
B1 B2 Br2 . . 120.1(3) ?
B4 B3 B2 . . 108.0(4) ?
B4 B3 B6 . . 60.5(3) ?
B2 B3 B6 . . 60.2(3) ?
B4 B3 B9 . . 59.4(3) ?
B2 B3 B9 . . 107.6(4) ?
B6 B3 B9 . . 108.0(3) ?
B4 B3 B8 . . 107.4(3) ?
B2 B3 B8 . . 59.4(3) ?
B6 B3 B8 . . 107.8(4) ?
B9 B3 B8 . . 60.0(3) ?
B4 B3 Br3 . . 120.9(3) ?
B2 B3 Br3 . . 122.5(3) ?
B6 B3 Br3 . . 120.8(3) ?
B9 B3 Br3 . . 122.0(3) ?
B8 B3 Br3 . . 123.1(3) ?
B9 B4 B10 . . 60.8(3) ?
B9 B4 B3 . . 60.7(3) ?
B10 B4 B3 . . 109.0(4) ?
B9 B4 B6 . . 108.8(3) ?
B10 B4 B6 . . 107.9(4) ?
B3 B4 B6 . . 60.1(3) ?
B9 B4 B5 . . 108.9(4) ?
B10 B4 B5 . . 59.9(3) ?
B3 B4 B5 . . 108.2(4) ?
B6 B4 B5 . . 59.6(3) ?
B9 B4 Br4 . . 121.5(3) ?
B10 B4 Br4 . . 122.0(3) ?
B3 B4 Br4 . . 121.1(3) ?
B6 B4 Br4 . . 121.1(3) ?
B5 B4 Br4 . . 121.4(3) ?
B11 B5 B1 . . 60.0(3) ?
B11 B5 B10 . . 60.3(3) ?
B1 B5 B10 . . 108.2(4) ?
B11 B5 B6 . . 108.0(3) ?
B1 B5 B6 . . 60.1(3) ?
B10 B5 B6 . . 107.7(4) ?
B11 B5 B4 . . 107.5(4) ?
B1 B5 B4 . . 107.9(3) ?
B10 B5 B4 . . 59.2(3) ?
B6 B5 B4 . . 60.1(3) ?
B11 B5 Br5 . . 122.3(3) ?
B1 B5 Br5 . . 123.0(3) ?
B10 B5 Br5 . . 120.8(3) ?
B6 B5 Br5 . . 122.0(3) ?
B4 B5 Br5 . . 120.9(3) ?
B1 B6 B5 . . 59.8(3) ?
B1 B6 B2 . . 60.5(3) ?
B5 B6 B2 . . 107.8(3) ?
B1 B6 B3 . . 108.6(3) ?
B5 B6 B3 . . 108.2(3) ?
B2 B6 B3 . . 59.7(3) ?
B1 B6 B4 . . 107.8(3) ?
B5 B6 B4 . . 60.3(3) ?
B2 B6 B4 . . 106.8(3) ?
B3 B6 B4 . . 59.4(3) ?
B1 B6 Br6 . . 122.2(3) ?
B5 B6 Br6 . . 122.3(3) ?
B2 B6 Br6 . . 122.0(3) ?
B3 B6 Br6 . . 120.7(3) ?
B4 B6 Br6 . . 121.9(3) ?
C0AA B7 B2 . . 104.0(4) ?
C0AA B7 B8 . . 59.0(3) ?
B2 B7 B8 . . 59.6(3) ?
C0AA B7 B11 . . 58.9(3) ?
B2 B7 B11 . . 107.3(3) ?
B8 B7 B11 . . 108.5(4) ?
C0AA B7 B1 . . 104.2(4) ?
B2 B7 B1 . . 60.3(3) ?
B8 B7 B1 . . 108.4(4) ?
B11 B7 B1 . . 59.1(3) ?
C0AA B7 H7 . . 125.0 ?
B2 B7 H7 . . 122.8 ?
B8 B7 H7 . . 121.0 ?
B11 B7 H7 . . 121.7 ?
B1 B7 H7 . . 122.5 ?
C0AA B8 B2 . . 103.7(4) ?
C0AA B8 B7 . . 58.0(3) ?
B2 B8 B7 . . 60.1(3) ?
C0AA B8 B9 . . 58.6(3) ?
B2 B8 B9 . . 107.6(4) ?
B7 B8 B9 . . 107.8(4) ?
C0AA B8 B3 . . 103.8(3) ?
B2 B8 B3 . . 59.7(3) ?
B7 B8 B3 . . 107.8(4) ?
B9 B8 B3 . . 59.8(3) ?
C0AA B8 H8 . . 125.6 ?
B2 B8 H8 . . 122.7 ?
B7 B8 H8 . . 121.5 ?
B9 B8 H8 . . 121.5 ?
B3 B8 H8 . . 122.7 ?
C0AA B9 B4 . . 103.5(4) ?
C0AA B9 B10 . . 58.0(3) ?
B4 B9 B10 . . 59.7(3) ?
C0AA B9 B3 . . 103.9(4) ?
B4 B9 B3 . . 59.9(3) ?
B10 B9 B3 . . 107.4(4) ?
C0AA B9 B8 . . 58.4(3) ?
B4 B9 B8 . . 107.9(4) ?
B10 B9 B8 . . 107.5(4) ?
B3 B9 B8 . . 60.2(3) ?
C0AA B9 H9 . . 125.6 ?
B4 B9 H9 . . 122.7 ?
B10 B9 H9 . . 122.0 ?
B3 B9 H9 . . 122.5 ?
B8 B9 H9 . . 121.4 ?
C0AA B10 B4 . . 104.2(3) ?
C0AA B10 B11 . . 59.1(3) ?
B4 B10 B11 . . 108.0(4) ?
C0AA B10 B5 . . 104.4(4) ?
B4 B10 B5 . . 60.9(3) ?
B11 B10 B5 . . 59.2(3) ?
C0AA B10 B9 . . 58.9(3) ?
B4 B10 B9 . . 59.5(3) ?
B11 B10 B9 . . 108.8(4) ?
B5 B10 B9 . . 108.6(4) ?
C0AA B10 H10 . . 125.0 ?
B4 B10 H10 . . 122.5 ?
B11 B10 H10 . . 121.4 ?
B5 B10 H10 . . 122.3 ?
B9 B10 H10 . . 121.0 ?
C0AA B11 B5 . . 104.8(4) ?
C0AA B11 B1 . . 104.7(3) ?
B5 B11 B1 . . 60.6(3) ?
C0AA B11 B10 . . 58.3(3) ?
B5 B11 B10 . . 60.5(3) ?
B1 B11 B10 . . 108.8(4) ?
C0AA B11 B7 . . 57.9(3) ?
B5 B11 B7 . . 108.8(3) ?
B1 B11 B7 . . 60.7(3) ?
B10 B11 B7 . . 107.5(4) ?
C0AA B11 H11 . . 125.4 ?
B5 B11 H11 . . 121.7 ?
B1 B11 H11 . . 121.7 ?
B10 B11 H11 . . 121.5 ?
B7 B11 H11 . . 121.5 ?
B20 C1AA B19 . . 63.5(3) ?
B20 C1AA B23 . . 115.8(4) ?
B19 C1AA B23 . . 62.9(3) ?
B20 C1AA B22 . . 115.1(4) ?
B19 C1AA B22 . . 115.0(4) ?
B23 C1AA B22 . . 62.8(3) ?
B20 C1AA B21 . . 62.8(3) ?
B19 C1AA B21 . . 115.5(4) ?
B23 C1AA B21 . . 115.4(4) ?
B22 C1AA B21 . . 62.8(3) ?
B20 C1AA H1A . . 117.1 ?
B19 C1AA H1A . . 117.2 ?
B23 C1AA H1A . . 117.2 ?
B22 C1AA H1A . . 117.8 ?
B21 C1AA H1A . . 117.3 ?
B19 B13 B14 . . 59.4(3) ?
B19 B13 B17 . . 107.0(4) ?
B14 B13 B17 . . 107.3(4) ?
B19 B13 B23 . . 59.6(3) ?
B14 B13 B23 . . 106.9(4) ?
B17 B13 B23 . . 59.4(3) ?
B19 B13 B18 . . 107.6(4) ?
B14 B13 B18 . . 60.2(3) ?
B17 B13 B18 . . 59.8(3) ?
B23 B13 B18 . . 107.4(4) ?
B19 B13 Br7 . . 121.9(3) ?
B14 B13 Br7 . . 120.6(3) ?
B17 B13 Br7 . . 123.5(3) ?
B23 B13 Br7 . . 123.8(4) ?
B18 B13 Br7 . . 121.1(3) ?
B19 B14 B20 . . 60.6(3) ?
B19 B14 B15 . . 108.7(4) ?
B20 B14 B15 . . 60.1(3) ?
B19 B14 B13 . . 60.2(3) ?
B20 B14 B13 . . 108.8(4) ?
B15 B14 B13 . . 108.6(3) ?
B19 B14 B18 . . 108.2(4) ?
B20 B14 B18 . . 108.1(4) ?
B15 B14 B18 . . 60.0(3) ?
B13 B14 B18 . . 60.2(3) ?
B19 B14 Br8 . . 121.4(3) ?
B20 B14 Br8 . . 121.8(3) ?
B15 B14 Br8 . . 121.6(4) ?
B13 B14 Br8 . . 120.9(4) ?
B18 B14 Br8 . . 121.5(3) ?
B14 B15 B20 . . 59.9(3) ?
B14 B15 B16 . . 107.6(4) ?
B20 B15 B16 . . 107.2(4) ?
B14 B15 B18 . . 60.5(3) ?
B20 B15 B18 . . 108.3(4) ?
B16 B15 B18 . . 59.8(3) ?
B14 B15 B21 . . 107.8(4) ?
B20 B15 B21 . . 59.9(3) ?
B16 B15 B21 . . 59.6(3) ?
B18 B15 B21 . . 108.1(4) ?
B14 B15 Br9 . . 122.6(3) ?
B20 B15 Br9 . . 122.8(3) ?
B16 B15 Br9 . . 121.2(3) ?
B18 B15 Br9 . . 120.9(3) ?
B21 B15 Br9 . . 121.6(4) ?
B22 B16 B21 . . 60.7(3) ?
B22 B16 B17 . . 59.8(3) ?
B21 B16 B17 . . 108.7(4) ?
B22 B16 B18 . . 108.6(4) ?
B21 B16 B18 . . 109.1(4) ?
B17 B16 B18 . . 60.3(3) ?
B22 B16 B15 . . 108.8(3) ?
B21 B16 B15 . . 60.4(3) ?
B17 B16 B15 . . 108.3(4) ?
B18 B16 B15 . . 60.3(3) ?
B22 B16 Br10 . . 121.9(3) ?
B21 B16 Br10 . . 121.3(3) ?
B17 B16 Br10 . . 121.7(3) ?
B18 B16 Br10 . . 120.6(3) ?
B15 B16 Br10 . . 121.0(3) ?
B22 B17 B23 . . 60.3(3) ?
B22 B17 B16 . . 59.9(3) ?
B23 B17 B16 . . 107.9(4) ?
B22 B17 B18 . . 108.4(4) ?
B23 B17 B18 . . 108.5(4) ?
B16 B17 B18 . . 59.9(3) ?
B22 B17 B13 . . 108.8(4) ?
B23 B17 B13 . . 60.3(3) ?
B16 B17 B13 . . 108.1(4) ?
B18 B17 B13 . . 60.3(3) ?
B22 B17 Br11 . . 120.7(3) ?
B23 B17 Br11 . . 121.2(3) ?
B16 B17 Br11 . . 121.9(3) ?
B18 B17 Br11 . . 122.0(3) ?
B13 B17 Br11 . . 121.7(4) ?
B16 B18 B17 . . 59.8(3) ?
B16 B18 B15 . . 59.9(3) ?
B17 B18 B15 . . 107.7(4) ?
B16 B18 B13 . . 107.7(3) ?
B17 B18 B13 . . 59.9(3) ?
B15 B18 B13 . . 107.7(3) ?
B16 B18 B14 . . 106.9(4) ?
B17 B18 B14 . . 106.9(3) ?
B15 B18 B14 . . 59.6(3) ?
B13 B18 B14 . . 59.5(3) ?
B16 B18 Br12 . . 122.8(3) ?
B17 B18 Br12 . . 121.6(3) ?
B15 B18 Br12 . . 122.7(3) ?
B13 B18 Br12 . . 120.7(3) ?
B14 B18 Br12 . . 122.4(3) ?
C1AA B19 B14 . . 104.4(4) ?
C1AA B19 B23 . . 58.6(3) ?
B14 B19 B23 . . 108.5(4) ?
C1AA B19 B13 . . 105.1(4) ?
B14 B19 B13 . . 60.5(3) ?
B23 B19 B13 . . 60.6(3) ?
C1AA B19 B20 . . 58.2(3) ?
B14 B19 B20 . . 60.1(3) ?
B23 B19 B20 . . 107.9(4) ?
B13 B19 B20 . . 108.6(4) ?
C1AA B19 H19 . . 125.1 ?
B14 B19 H19 . . 122.2 ?
B23 B19 H19 . . 121.3 ?
B13 B19 H19 . . 121.7 ?
B20 B19 H19 . . 121.5 ?
C1AA B20 B14 . . 103.9(4) ?
C1AA B20 B15 . . 104.8(4) ?
B14 B20 B15 . . 60.1(3) ?
C1AA B20 B21 . . 59.2(3) ?
B14 B20 B21 . . 108.4(4) ?
B15 B20 B21 . . 60.4(3) ?
C1AA B20 B19 . . 58.3(3) ?
B14 B20 B19 . . 59.3(3) ?
B15 B20 B19 . . 107.6(4) ?
B21 B20 B19 . . 108.3(4) ?
C1AA B20 H20 . . 125.0 ?
B14 B20 H20 . . 122.8 ?
B15 B20 H20 . . 122.3 ?
B21 B20 H20 . . 120.8 ?
B19 B20 H20 . . 121.8 ?
C1AA B21 B16 . . 103.4(4) ?
C1AA B21 B20 . . 57.9(3) ?
B16 B21 B20 . . 107.4(4) ?
C1AA B21 B15 . . 103.4(4) ?
B16 B21 B15 . . 60.0(3) ?
B20 B21 B15 . . 59.8(3) ?
C1AA B21 B22 . . 58.4(3) ?
B16 B21 B22 . . 59.5(3) ?
B20 B21 B22 . . 107.4(4) ?
B15 B21 B22 . . 107.5(4) ?
C1AA B21 H21 . . 125.7 ?
B16 B21 H21 . . 122.8 ?
B20 B21 H21 . . 121.8 ?
B15 B21 H21 . . 122.7 ?
B22 B21 H21 . . 121.8 ?
C1AA B22 B17 . . 104.0(4) ?
C1AA B22 B16 . . 103.9(4) ?
B17 B22 B16 . . 60.3(3) ?
C1AA B22 B23 . . 58.2(3) ?
B17 B22 B23 . . 60.0(3) ?
B16 B22 B23 . . 108.0(4) ?
C1AA B22 B21 . . 58.7(3) ?
B17 B22 B21 . . 108.3(4) ?
B16 B22 B21 . . 59.8(3) ?
B23 B22 B21 . . 108.1(4) ?
C1AA B22 H22 . . 125.5 ?
B17 B22 H22 . . 122.3 ?
B16 B22 H22 . . 122.6 ?
B23 B22 H22 . . 121.5 ?
B21 B22 H22 . . 121.2 ?
C1AA B23 B19 . . 58.5(3) ?
C1AA B23 B17 . . 104.4(4) ?
B19 B23 B17 . . 107.9(4) ?
C1AA B23 B22 . . 59.1(3) ?
B19 B23 B22 . . 108.3(4) ?
B17 B23 B22 . . 59.7(3) ?
C1AA B23 B13 . . 104.5(4) ?
B19 B23 B13 . . 59.8(3) ?
B17 B23 B13 . . 60.2(3) ?
B22 B23 B13 . . 108.3(4) ?
C1AA B23 H23 . . 124.9 ?
B19 B23 H23 . . 121.5 ?
B17 B23 H23 . . 122.6 ?
B22 B23 H23 . . 121.2 ?
B13 B23 H23 . . 122.3 ?
N1S C1S C2S . . 179.4(10) ?
C1S C2S H2SC . . 109.5 ?
C1S C2S H2SB . . 109.5 ?
H2SC C2S H2SB . . 109.5 ?
C1S C2S H2SA . . 109.5 ?
H2SC C2S H2SA . . 109.5 ?
H2SB C2S H2SA . . 109.5 ?

loop_
_geom_bond_atom_site_label_1
_geom_bond_atom_site_label_2
_geom_bond_site_symmetry_2
_geom_bond_distance
_geom_bond_publ_flag
Ru1 N5 . 2.020(4) ?
Ru1 N2 . 2.021(4) ?
Ru1 N1 . 2.022(4) ?
Ru1 N4 . 2.024(4) ?
Ru1 N3 . 2.028(4) ?
Ru1 N6 . 2.034(4) ?
N1 C1 . 1.142(6) ?
N2 C3 . 1.126(6) ?
N3 C5 . 1.127(6) ?
N4 C7 . 1.127(6) ?
N5 C9 . 1.126(6) ?
N6 C11 . 1.132(6) ?
C1 C2 . 1.441(7) ?
C2 H2C . 0.9800 ?
C2 H2B . 0.9800 ?
C2 H2A . 0.9800 ?
C3 C4 . 1.470(7) ?
C4 H4C . 0.9800 ?
C4 H4A . 0.9800 ?
C4 H4B . 0.9800 ?
C5 C6 . 1.457(7) ?
C6 H6B . 0.9800 ?
C6 H6A . 0.9800 ?
C6 H6C . 0.9800 ?
C7 C8 . 1.459(7) ?
C8 H8C . 0.9800 ?
C8 H8B . 0.9800 ?
C8 H8A . 0.9800 ?
C9 C10 . 1.463(7) ?
C10 H10B . 0.9800 ?
C10 H10A . 0.9800 ?
C10 H10C . 0.9800 ?
C11 C12 . 1.445(7) ?
C12 H12A . 0.9800 ?
C12 H12B . 0.9800 ?
C12 H12C . 0.9800 ?
Br1 B1 . 1.929(5) ?
Br2 B2 . 1.955(5) ?
Br3 B3 . 1.943(5) ?
Br4 B4 . 1.954(5) ?
Br5 B5 . 1.950(5) ?
Br6 B6 . 1.940(5) ?
C0AA B7 . 1.690(7) ?
C0AA B10 . 1.693(7) ?
C0AA B8 . 1.707(7) ?
C0AA B11 . 1.707(7) ?
C0AA B9 . 1.710(7) ?
C0AA H0A . 1.1200 ?
B1 B11 . 1.761(7) ?
B1 B5 . 1.770(7) ?
B1 B6 . 1.776(7) ?
B1 B7 . 1.789(7) ?
B1 B2 . 1.790(7) ?
B2 B8 . 1.765(7) ?
B2 B3 . 1.770(7) ?
B2 B7 . 1.774(7) ?
B2 B6 . 1.779(7) ?
B3 B4 . 1.767(7) ?
B3 B6 . 1.779(7) ?
B3 B9 . 1.782(7) ?
B3 B8 . 1.790(7) ?
B4 B9 . 1.759(7) ?
B4 B10 . 1.760(7) ?
B4 B6 . 1.785(7) ?
B4 B5 . 1.790(7) ?
B5 B11 . 1.750(7) ?
B5 B10 . 1.773(7) ?
B5 B6 . 1.777(6) ?
B7 B8 . 1.776(8) ?
B7 B11 . 1.780(7) ?
B7 H7 . 1.1200 ?
B8 B9 . 1.786(7) ?
B8 H8 . 1.1200 ?
B9 B10 . 1.781(7) ?
B9 H9 . 1.1200 ?
B10 B11 . 1.768(8) ?
B10 H10 . 1.1200 ?
B11 H11 . 1.1200 ?
Br7 B13 . 1.928(6) ?
Br8 B14 . 1.948(5) ?
Br9 B15 . 1.944(5) ?
Br10 B16 . 1.947(5) ?
Br11 B17 . 1.958(5) ?
Br12 B18 . 1.926(5) ?
C1AA B20 . 1.694(7) ?
C1AA B19 . 1.695(7) ?
C1AA B23 . 1.696(8) ?
C1AA B22 . 1.712(7) ?
C1AA B21 . 1.717(7) ?
C1AA H1A . 1.1200 ?
B13 B19 . 1.774(7) ?
B13 B14 . 1.780(8) ?
B13 B17 . 1.785(7) ?
B13 B23 . 1.787(8) ?
B13 B18 . 1.791(7) ?
B14 B19 . 1.759(7) ?
B14 B20 . 1.773(8) ?
B14 B15 . 1.776(8) ?
B14 B18 . 1.792(6) ?
B15 B20 . 1.776(7) ?
B15 B16 . 1.778(7) ?
B15 B18 . 1.784(7) ?
B15 B21 . 1.786(8) ?
B16 B22 . 1.767(7) ?
B16 B21 . 1.772(7) ?
B16 B17 . 1.773(7) ?
B16 B18 . 1.776(7) ?
B17 B22 . 1.765(8) ?
B17 B23 . 1.770(7) ?
B17 B18 . 1.782(7) ?
B19 B23 . 1.770(8) ?
B19 B20 . 1.782(8) ?
B19 H19 . 1.1200 ?
B20 B21 . 1.778(8) ?
B20 H20 . 1.1200 ?
B21 B22 . 1.788(8) ?
B21 H21 . 1.1200 ?
B22 B23 . 1.774(8) ?
B22 H22 . 1.1200 ?
B23 H23 . 1.1200 ?
N1S C1S . 1.124(9) ?
C1S C2S . 1.361(10) ?
C2S H2SC . 0.9800 ?
C2S H2SB . 0.9800 ?
C2S H2SA . 0.9800 ?

loop_
_geom_hbond_atom_site_label_D
_geom_hbond_atom_site_label_H
_geom_hbond_atom_site_label_A
_geom_hbond_site_symmetry_A
_geom_hbond_distance_DH
_geom_hbond_distance_HA
_geom_hbond_distance_DA
_geom_hbond_angle_DHA
B10 H10 Br8 1_545 1.12 2.85 3.612(5) 125.3
C1AA H1A Br4 2_664 1.12 2.77 3.547(5) 125.9

loop_
_geom_torsion_atom_site_label_1
_geom_torsion_atom_site_label_2
_geom_torsion_atom_site_label_3
_geom_torsion_atom_site_label_4
_geom_torsion_site_symmetry_1
_geom_torsion_site_symmetry_2
_geom_torsion_site_symmetry_3
_geom_torsion_site_symmetry_4
_geom_torsion
_geom_torsion_publ_flag
N5 Ru1 N1 C1 . . . . 163(3) ?
N2 Ru1 N1 C1 . . . . -16(3) ?
N3 Ru1 N1 C1 . . . . -106(3) ?
N6 Ru1 N1 C1 . . . . 75(3) ?
N5 Ru1 N4 C7 . . . . -156(4) ?
N2 Ru1 N4 C7 . . . . 23(4) ?
N3 Ru1 N4 C7 . . . . 113(4) ?
N6 Ru1 N4 C7 . . . . -67(4) ?
N1 Ru1 N5 C9 . . . . -113(5) ?
N4 Ru1 N5 C9 . . . . 66(5) ?
N3 Ru1 N5 C9 . . . . 155(5) ?
N6 Ru1 N5 C9 . . . . -25(5) ?
B11 B1 B2 B8 . . . . 0.8(5) ?
B5 B1 B2 B8 . . . . 63.4(4) ?
B6 B1 B2 B8 . . . . 101.4(4) ?
B7 B1 B2 B8 . . . . -37.0(3) ?
Br1 B1 B2 B8 . . . . -148.4(3) ?
B11 B1 B2 B3 . . . . -63.8(4) ?
B5 B1 B2 B3 . . . . -1.2(5) ?
B6 B1 B2 B3 . . . . 36.8(3) ?
B7 B1 B2 B3 . . . . -101.6(4) ?
Br1 B1 B2 B3 . . . . 147.1(3) ?
B11 B1 B2 B7 . . . . 37.8(3) ?
B5 B1 B2 B7 . . . . 100.4(4) ?
B6 B1 B2 B7 . . . . 138.4(4) ?
Br1 B1 B2 B7 . . . . -111.4(4) ?
B11 B1 B2 B6 . . . . -100.6(4) ?
B5 B1 B2 B6 . . . . -38.0(3) ?
B7 B1 B2 B6 . . . . -138.4(4) ?
Br1 B1 B2 B6 . . . . 110.3(4) ?
B11 B1 B2 Br2 . . . . 149.1(3) ?
B5 B1 B2 Br2 . . . . -148.3(3) ?
B6 B1 B2 Br2 . . . . -110.3(4) ?
B7 B1 B2 Br2 . . . . 111.3(4) ?
Br1 B1 B2 Br2 . . . . 0.0(5) ?
B8 B2 B3 B4 . . . . -100.0(4) ?
B7 B2 B3 B4 . . . . -62.1(4) ?
B6 B2 B3 B4 . . . . 38.4(3) ?
B1 B2 B3 B4 . . . . 1.8(5) ?
Br2 B2 B3 B4 . . . . 148.1(3) ?
B8 B2 B3 B6 . . . . -138.4(3) ?
B7 B2 B3 B6 . . . . -100.5(4) ?
B1 B2 B3 B6 . . . . -36.6(3) ?
Br2 B2 B3 B6 . . . . 109.7(4) ?
B8 B2 B3 B9 . . . . -37.3(3) ?
B7 B2 B3 B9 . . . . 0.6(5) ?
B6 B2 B3 B9 . . . . 101.1(4) ?
B1 B2 B3 B9 . . . . 64.5(4) ?
Br2 B2 B3 B9 . . . . -149.2(3) ?
B7 B2 B3 B8 . . . . 37.9(3) ?
B6 B2 B3 B8 . . . . 138.4(3) ?
B1 B2 B3 B8 . . . . 101.8(4) ?
Br2 B2 B3 B8 . . . . -112.0(4) ?
B8 B2 B3 Br3 . . . . 112.1(4) ?
B7 B2 B3 Br3 . . . . 150.0(3) ?
B6 B2 B3 Br3 . . . . -109.5(4) ?
B1 B2 B3 Br3 . . . . -146.1(3) ?
Br2 B2 B3 Br3 . . . . 0.1(6) ?
B2 B3 B4 B9 . . . . 100.2(4) ?
B6 B3 B4 B9 . . . . 138.4(4) ?
B8 B3 B4 B9 . . . . 37.4(4) ?
Br3 B3 B4 B9 . . . . -111.3(4) ?
B2 B3 B4 B10 . . . . 61.9(5) ?
B6 B3 B4 B10 . . . . 100.1(4) ?
B9 B3 B4 B10 . . . . -38.3(4) ?
B8 B3 B4 B10 . . . . -0.9(5) ?
Br3 B3 B4 B10 . . . . -149.6(3) ?
B2 B3 B4 B6 . . . . -38.3(3) ?
B9 B3 B4 B6 . . . . -138.4(4) ?
B8 B3 B4 B6 . . . . -101.0(4) ?
Br3 B3 B4 B6 . . . . 110.3(4) ?
B2 B3 B4 B5 . . . . -1.7(5) ?
B6 B3 B4 B5 . . . . 36.5(3) ?
B9 B3 B4 B5 . . . . -101.9(4) ?
B8 B3 B4 B5 . . . . -64.4(5) ?
Br3 B3 B4 B5 . . . . 146.8(3) ?
B2 B3 B4 Br4 . . . . -148.7(3) ?
B6 B3 B4 Br4 . . . . -110.4(4) ?
B9 B3 B4 Br4 . . . . 111.2(4) ?
B8 B3 B4 Br4 . . . . 148.6(3) ?
Br3 B3 B4 Br4 . . . . -0.2(5) ?
B6 B1 B5 B11 . . . . -138.0(4) ?
B7 B1 B5 B11 . . . . -37.5(3) ?
B2 B1 B5 B11 . . . . -100.2(4) ?
Br1 B1 B5 B11 . . . . 112.2(4) ?
B11 B1 B5 B10 . . . . 37.7(3) ?
B6 B1 B5 B10 . . . . -100.4(4) ?
B7 B1 B5 B10 . . . . 0.2(5) ?
B2 B1 B5 B10 . . . . -62.5(4) ?
Br1 B1 B5 B10 . . . . 149.9(3) ?
B11 B1 B5 B6 . . . . 138.0(4) ?
B7 B1 B5 B6 . . . . 100.5(4) ?
B2 B1 B5 B6 . . . . 37.9(3) ?
Br1 B1 B5 B6 . . . . -109.8(4) ?
B11 B1 B5 B4 . . . . 100.3(4) ?
B6 B1 B5 B4 . . . . -37.7(3) ?
B7 B1 B5 B4 . . . . 62.8(4) ?
B2 B1 B5 B4 . . . . 0.1(5) ?
Br1 B1 B5 B4 . . . . -147.5(3) ?
B11 B1 B5 Br5 . . . . -111.1(4) ?
B6 B1 B5 Br5 . . . . 110.8(4) ?
B7 B1 B5 Br5 . . . . -148.7(3) ?
B2 B1 B5 Br5 . . . . 148.7(3) ?
Br1 B1 B5 Br5 . . . . 1.0(5) ?
B9 B4 B5 B11 . . . . -0.1(5) ?
B10 B4 B5 B11 . . . . -37.5(3) ?
B3 B4 B5 B11 . . . . 64.4(4) ?
B6 B4 B5 B11 . . . . 101.1(4) ?
Br4 B4 B5 B11 . . . . -148.8(3) ?
B9 B4 B5 B1 . . . . -63.4(4) ?
B10 B4 B5 B1 . . . . -100.9(4) ?
B3 B4 B5 B1 . . . . 1.0(5) ?
B6 B4 B5 B1 . . . . 37.7(3) ?
Br4 B4 B5 B1 . . . . 147.8(3) ?
B9 B4 B5 B10 . . . . 37.4(3) ?
B3 B4 B5 B10 . . . . 101.9(4) ?
B6 B4 B5 B10 . . . . 138.6(4) ?
Br4 B4 B5 B10 . . . . -111.3(4) ?
B9 B4 B5 B6 . . . . -101.2(4) ?
B10 B4 B5 B6 . . . . -138.6(4) ?
B3 B4 B5 B6 . . . . -36.7(3) ?
Br4 B4 B5 B6 . . . . 110.1(4) ?
B9 B4 B5 Br5 . . . . 147.2(3) ?
B10 B4 B5 Br5 . . . . 109.8(4) ?
B3 B4 B5 Br5 . . . . -148.3(3) ?
B6 B4 B5 Br5 . . . . -111.6(4) ?
Br4 B4 B5 Br5 . . . . -1.5(5) ?
B11 B1 B6 B5 . . . . -37.1(3) ?
B7 B1 B6 B5 . . . . -100.6(4) ?
B2 B1 B6 B5 . . . . -137.4(4) ?
Br1 B1 B6 B5 . . . . 112.3(4) ?
B11 B1 B6 B2 . . . . 100.3(4) ?
B5 B1 B6 B2 . . . . 137.4(4) ?
B7 B1 B6 B2 . . . . 36.8(3) ?
Br1 B1 B6 B2 . . . . -110.2(4) ?
B11 B1 B6 B3 . . . . 63.6(4) ?
B5 B1 B6 B3 . . . . 100.7(4) ?
B7 B1 B6 B3 . . . . 0.2(4) ?
B2 B1 B6 B3 . . . . -36.7(3) ?
Br1 B1 B6 B3 . . . . -146.9(3) ?
B11 B1 B6 B4 . . . . 0.7(4) ?
B5 B1 B6 B4 . . . . 37.8(3) ?
B7 B1 B6 B4 . . . . -62.8(4) ?
B2 B1 B6 B4 . . . . -99.6(4) ?
Br1 B1 B6 B4 . . . . 150.2(3) ?
B11 B1 B6 Br6 . . . . -148.4(3) ?
B5 B1 B6 Br6 . . . . -111.3(4) ?
B7 B1 B6 Br6 . . . . 148.1(3) ?
B2 B1 B6 Br6 . . . . 111.3(4) ?
Br1 B1 B6 Br6 . . . . 1.1(5) ?
B11 B5 B6 B1 . . . . 37.5(4) ?
B10 B5 B6 B1 . . . . 101.2(4) ?
B4 B5 B6 B1 . . . . 137.8(4) ?
Br5 B5 B6 B1 . . . . -112.4(4) ?
B11 B5 B6 B2 . . . . -0.7(5) ?
B1 B5 B6 B2 . . . . -38.2(3) ?
B10 B5 B6 B2 . . . . 63.0(4) ?
B4 B5 B6 B2 . . . . 99.6(4) ?
Br5 B5 B6 B2 . . . . -150.6(3) ?
B11 B5 B6 B3 . . . . -63.8(4) ?
B1 B5 B6 B3 . . . . -101.3(4) ?
B10 B5 B6 B3 . . . . -0.1(4) ?
B4 B5 B6 B3 . . . . 36.5(3) ?
Br5 B5 B6 B3 . . . . 146.3(3) ?
B11 B5 B6 B4 . . . . -100.2(4) ?
B1 B5 B6 B4 . . . . -137.8(4) ?
B10 B5 B6 B4 . . . . -36.6(3) ?
Br5 B5 B6 B4 . . . . 109.9(4) ?
B11 B5 B6 Br6 . . . . 148.7(3) ?
B1 B5 B6 Br6 . . . . 111.2(4) ?
B10 B5 B6 Br6 . . . . -147.6(3) ?
B4 B5 B6 Br6 . . . . -111.0(4) ?
Br5 B5 B6 Br6 . . . . -1.1(5) ?
B8 B2 B6 B1 . . . . -101.2(4) ?
B3 B2 B6 B1 . . . . -139.0(4) ?
B7 B2 B6 B1 . . . . -37.3(3) ?
Br2 B2 B6 B1 . . . . 109.1(4) ?
B8 B2 B6 B5 . . . . -63.3(4) ?
B3 B2 B6 B5 . . . . -101.1(4) ?
B7 B2 B6 B5 . . . . 0.5(5) ?
B1 B2 B6 B5 . . . . 37.9(3) ?
Br2 B2 B6 B5 . . . . 147.0(3) ?
B8 B2 B6 B3 . . . . 37.8(3) ?
B7 B2 B6 B3 . . . . 101.7(4) ?
B1 B2 B6 B3 . . . . 139.0(4) ?
Br2 B2 B6 B3 . . . . -111.9(4) ?
B8 B2 B6 B4 . . . . 0.2(4) ?
B3 B2 B6 B4 . . . . -37.7(3) ?
B7 B2 B6 B4 . . . . 64.0(4) ?
B1 B2 B6 B4 . . . . 101.4(3) ?
Br2 B2 B6 B4 . . . . -149.5(3) ?
B8 B2 B6 Br6 . . . . 147.2(3) ?
B3 B2 B6 Br6 . . . . 109.4(4) ?
B7 B2 B6 Br6 . . . . -149.0(3) ?
B1 B2 B6 Br6 . . . . -111.6(4) ?
Br2 B2 B6 Br6 . . . . -2.5(5) ?
B4 B3 B6 B1 . . . . -100.2(4) ?
B2 B3 B6 B1 . . . . 37.0(3) ?
B9 B3 B6 B1 . . . . -63.3(4) ?
B8 B3 B6 B1 . . . . 0.1(4) ?
Br3 B3 B6 B1 . . . . 149.3(3) ?
B4 B3 B6 B5 . . . . -36.8(3) ?
B2 B3 B6 B5 . . . . 100.4(4) ?
B9 B3 B6 B5 . . . . 0.1(4) ?
B8 B3 B6 B5 . . . . 63.5(4) ?
Br3 B3 B6 B5 . . . . -147.4(3) ?
B4 B3 B6 B2 . . . . -137.2(4) ?
B9 B3 B6 B2 . . . . -100.3(4) ?
B8 B3 B6 B2 . . . . -36.9(3) ?
Br3 B3 B6 B2 . . . . 112.3(4) ?
B2 B3 B6 B4 . . . . 137.2(4) ?
B9 B3 B6 B4 . . . . 36.9(3) ?
B8 B3 B6 B4 . . . . 100.3(4) ?
Br3 B3 B6 B4 . . . . -110.5(4) ?
B4 B3 B6 Br6 . . . . 111.2(4) ?
B2 B3 B6 Br6 . . . . -111.5(4) ?
B9 B3 B6 Br6 . . . . 148.2(3) ?
B8 B3 B6 Br6 . . . . -148.5(3) ?
Br3 B3 B6 Br6 . . . . 0.7(5) ?
B9 B4 B6 B1 . . . . 63.8(4) ?
B10 B4 B6 B1 . . . . -0.7(5) ?
B3 B4 B6 B1 . . . . 101.4(4) ?
B5 B4 B6 B1 . . . . -37.6(3) ?
Br4 B4 B6 B1 . . . . -148.2(3) ?
B9 B4 B6 B5 . . . . 101.3(4) ?
B10 B4 B6 B5 . . . . 36.9(3) ?
B3 B4 B6 B5 . . . . 139.0(4) ?
Br4 B4 B6 B5 . . . . -110.6(4) ?
B9 B4 B6 B2 . . . . 0.1(4) ?
B10 B4 B6 B2 . . . . -64.3(4) ?
B3 B4 B6 B2 . . . . 37.8(3) ?
B5 B4 B6 B2 . . . . -101.3(3) ?
Br4 B4 B6 B2 . . . . 148.1(3) ?
B9 B4 B6 B3 . . . . -37.7(3) ?
B10 B4 B6 B3 . . . . -102.1(4) ?
B5 B4 B6 B3 . . . . -139.0(4) ?
Br4 B4 B6 B3 . . . . 110.4(4) ?
B9 B4 B6 Br6 . . . . -147.0(3) ?
B10 B4 B6 Br6 . . . . 148.6(3) ?
B3 B4 B6 Br6 . . . . -109.3(4) ?
B5 B4 B6 Br6 . . . . 111.7(4) ?
Br4 B4 B6 Br6 . . . . 1.1(5) ?
B10 C0AA B7 B2 . . . . 66.2(4) ?
B8 C0AA B7 B2 . . . . -40.7(3) ?
B11 C0AA B7 B2 . . . . 102.0(4) ?
B9 C0AA B7 B2 . . . . -4.7(5) ?
B10 C0AA B7 B8 . . . . 107.0(4) ?
B11 C0AA B7 B8 . . . . 142.7(4) ?
B9 C0AA B7 B8 . . . . 36.1(4) ?
B10 C0AA B7 B11 . . . . -35.7(4) ?
B8 C0AA B7 B11 . . . . -142.7(4) ?
B9 C0AA B7 B11 . . . . -106.6(4) ?
B10 C0AA B7 B1 . . . . 3.8(5) ?
B8 C0AA B7 B1 . . . . -103.1(4) ?
B11 C0AA B7 B1 . . . . 39.6(3) ?
B9 C0AA B7 B1 . . . . -67.1(4) ?
B8 B2 B7 C0AA . . . . 40.4(3) ?
B3 B2 B7 C0AA . . . . 2.3(4) ?
B6 B2 B7 C0AA . . . . -61.5(4) ?
B1 B2 B7 C0AA . . . . -98.6(4) ?
Br2 B2 B7 C0AA . . . . 152.3(3) ?
B3 B2 B7 B8 . . . . -38.1(3) ?
B6 B2 B7 B8 . . . . -101.9(4) ?
B1 B2 B7 B8 . . . . -138.9(4) ?
Br2 B2 B7 B8 . . . . 112.0(4) ?
B8 B2 B7 B11 . . . . 101.7(4) ?
B3 B2 B7 B11 . . . . 63.5(5) ?
B6 B2 B7 B11 . . . . -0.2(5) ?
B1 B2 B7 B11 . . . . -37.3(4) ?
Br2 B2 B7 B11 . . . . -146.4(3) ?
B8 B2 B7 B1 . . . . 138.9(4) ?
B3 B2 B7 B1 . . . . 100.8(4) ?
B6 B2 B7 B1 . . . . 37.1(3) ?
Br2 B2 B7 B1 . . . . -109.1(4) ?
B11 B1 B7 C0AA . . . . -39.4(3) ?
B5 B1 B7 C0AA . . . . -2.2(4) ?
B6 B1 B7 C0AA . . . . 61.2(4) ?
B2 B1 B7 C0AA . . . . 98.2(4) ?
Br1 B1 B7 C0AA . . . . -152.2(3) ?
B11 B1 B7 B2 . . . . -137.6(4) ?
B5 B1 B7 B2 . . . . -100.5(4) ?
B6 B1 B7 B2 . . . . -37.0(3) ?
Br1 B1 B7 B2 . . . . 109.6(4) ?
B11 B1 B7 B8 . . . . -101.0(4) ?
B5 B1 B7 B8 . . . . -63.8(4) ?
B6 B1 B7 B8 . . . . -0.4(5) ?
B2 B1 B7 B8 . . . . 36.7(3) ?
Br1 B1 B7 B8 . . . . 146.3(3) ?
B5 B1 B7 B11 . . . . 37.2(3) ?
B6 B1 B7 B11 . . . . 100.6(4) ?
B2 B1 B7 B11 . . . . 137.6(4) ?
Br1 B1 B7 B11 . . . . -112.7(4) ?
B7 C0AA B8 B2 . . . . 40.9(3) ?
B10 C0AA B8 B2 . . . . -66.2(5) ?
B11 C0AA B8 B2 . . . . 4.1(5) ?
B9 C0AA B8 B2 . . . . -102.5(4) ?
B10 C0AA B8 B7 . . . . -107.1(4) ?
B11 C0AA B8 B7 . . . . -36.8(4) ?
B9 C0AA B8 B7 . . . . -143.4(4) ?
B7 C0AA B8 B9 . . . . 143.4(4) ?
B10 C0AA B8 B9 . . . . 36.3(4) ?
B11 C0AA B8 B9 . . . . 106.7(4) ?
B7 C0AA B8 B3 . . . . 102.6(4) ?
B10 C0AA B8 B3 . . . . -4.5(5) ?
B11 C0AA B8 B3 . . . . 65.8(5) ?
B9 C0AA B8 B3 . . . . -40.9(3) ?
B3 B2 B8 C0AA . . . . 98.1(4) ?
B7 B2 B8 C0AA . . . . -39.8(3) ?
B6 B2 B8 C0AA . . . . 60.6(4) ?
B1 B2 B8 C0AA . . . . -2.8(4) ?
Br2 B2 B8 C0AA . . . . -150.3(3) ?
B3 B2 B8 B7 . . . . 138.0(4) ?
B6 B2 B8 B7 . . . . 100.4(4) ?
B1 B2 B8 B7 . . . . 37.0(3) ?
Br2 B2 B8 B7 . . . . -110.4(4) ?
B3 B2 B8 B9 . . . . 37.2(3) ?
B7 B2 B8 B9 . . . . -100.8(4) ?
B6 B2 B8 B9 . . . . -0.3(5) ?
B1 B2 B8 B9 . . . . -63.8(4) ?
Br2 B2 B8 B9 . . . . 148.8(3) ?
B7 B2 B8 B3 . . . . -138.0(4) ?
B6 B2 B8 B3 . . . . -37.5(3) ?
B1 B2 B8 B3 . . . . -100.9(4) ?
Br2 B2 B8 B3 . . . . 111.6(4) ?
B2 B7 B8 C0AA . . . . 132.8(4) ?
B11 B7 B8 C0AA . . . . 33.1(3) ?
B1 B7 B8 C0AA . . . . 95.8(4) ?
C0AA B7 B8 B2 . . . . -132.8(4) ?
B11 B7 B8 B2 . . . . -99.7(4) ?
B1 B7 B8 B2 . . . . -37.0(3) ?
C0AA B7 B8 B9 . . . . -32.3(3) ?
B2 B7 B8 B9 . . . . 100.5(4) ?
B11 B7 B8 B9 . . . . 0.9(5) ?
B1 B7 B8 B9 . . . . 63.5(4) ?
C0AA B7 B8 B3 . . . . -95.4(4) ?
B2 B7 B8 B3 . . . . 37.4(3) ?
B11 B7 B8 B3 . . . . -62.3(4) ?
B1 B7 B8 B3 . . . . 0.4(5) ?
B4 B3 B8 C0AA . . . . 3.1(5) ?
B2 B3 B8 C0AA . . . . -98.0(4) ?
B6 B3 B8 C0AA . . . . -60.7(4) ?
B9 B3 B8 C0AA . . . . 40.2(3) ?
Br3 B3 B8 C0AA . . . . 151.0(3) ?
B4 B3 B8 B2 . . . . 101.0(4) ?
B6 B3 B8 B2 . . . . 37.2(3) ?
B9 B3 B8 B2 . . . . 138.2(4) ?
Br3 B3 B8 B2 . . . . -111.1(4) ?
B4 B3 B8 B7 . . . . 63.4(4) ?
B2 B3 B8 B7 . . . . -37.6(3) ?
B6 B3 B8 B7 . . . . -0.3(5) ?
B9 B3 B8 B7 . . . . 100.6(4) ?
Br3 B3 B8 B7 . . . . -148.6(3) ?
B4 B3 B8 B9 . . . . -37.2(3) ?
B2 B3 B8 B9 . . . . -138.2(4) ?
B6 B3 B8 B9 . . . . -101.0(4) ?
Br3 B3 B8 B9 . . . . 110.7(4) ?
B7 C0AA B9 B4 . . . . 66.9(4) ?
B10 C0AA B9 B4 . . . . -40.2(3) ?
B8 C0AA B9 B4 . . . . 102.9(4) ?
B11 C0AA B9 B4 . . . . -4.0(5) ?
B7 C0AA B9 B10 . . . . 107.1(4) ?
B8 C0AA B9 B10 . . . . 143.2(4) ?
B11 C0AA B9 B10 . . . . 36.2(4) ?
B7 C0AA B9 B3 . . . . 5.0(5) ?
B10 C0AA B9 B3 . . . . -102.1(4) ?
B8 C0AA B9 B3 . . . . 41.1(3) ?
B11 C0AA B9 B3 . . . . -65.9(4) ?
B7 C0AA B9 B8 . . . . -36.1(4) ?
B10 C0AA B9 B8 . . . . -143.2(4) ?
B11 C0AA B9 B8 . . . . -107.0(4) ?
B10 B4 B9 C0AA . . . . 39.4(3) ?
B3 B4 B9 C0AA . . . . -98.4(4) ?
B6 B4 B9 C0AA . . . . -61.0(4) ?
B5 B4 B9 C0AA . . . . 2.3(4) ?
Br4 B4 B9 C0AA . . . . 151.0(3) ?
B3 B4 B9 B10 . . . . -137.8(4) ?
B6 B4 B9 B10 . . . . -100.4(4) ?
B5 B4 B9 B10 . . . . -37.1(3) ?
Br4 B4 B9 B10 . . . . 111.6(4) ?
B10 B4 B9 B3 . . . . 137.8(4) ?
B6 B4 B9 B3 . . . . 37.4(3) ?
B5 B4 B9 B3 . . . . 100.8(4) ?
Br4 B4 B9 B3 . . . . -110.5(4) ?
B10 B4 B9 B8 . . . . 100.1(4) ?
B3 B4 B9 B8 . . . . -37.7(3) ?
B6 B4 B9 B8 . . . . -0.3(4) ?
B5 B4 B9 B8 . . . . 63.1(4) ?
Br4 B4 B9 B8 . . . . -148.2(3) ?
B4 B3 B9 C0AA . . . . 97.7(4) ?
B2 B3 B9 C0AA . . . . -3.2(4) ?
B6 B3 B9 C0AA . . . . 60.3(4) ?
B8 B3 B9 C0AA . . . . -40.2(3) ?
Br3 B3 B9 C0AA . . . . -152.7(3) ?
B2 B3 B9 B4 . . . . -100.9(4) ?
B6 B3 B9 B4 . . . . -37.4(3) ?
B8 B3 B9 B4 . . . . -137.9(4) ?
Br3 B3 B9 B4 . . . . 109.6(4) ?
B4 B3 B9 B10 . . . . 37.4(3) ?
B2 B3 B9 B10 . . . . -63.5(4) ?
B6 B3 B9 B10 . . . . 0.0(5) ?
B8 B3 B9 B10 . . . . -100.5(4) ?
Br3 B3 B9 B10 . . . . 147.0(3) ?
B4 B3 B9 B8 . . . . 137.9(4) ?
B2 B3 B9 B8 . . . . 37.0(3) ?
B6 B3 B9 B8 . . . . 100.5(4) ?
Br3 B3 B9 B8 . . . . -112.5(4) ?
B2 B8 B9 C0AA . . . . 95.5(4) ?
B7 B8 B9 C0AA . . . . 32.1(3) ?
B3 B8 B9 C0AA . . . . 132.7(4) ?
C0AA B8 B9 B4 . . . . -95.1(4) ?
B2 B8 B9 B4 . . . . 0.4(5) ?
B7 B8 B9 B4 . . . . -63.1(4) ?
B3 B8 B9 B4 . . . . 37.5(3) ?
C0AA B8 B9 B10 . . . . -32.2(3) ?
B2 B8 B9 B10 . . . . 63.3(4) ?
B7 B8 B9 B10 . . . . -0.1(5) ?
B3 B8 B9 B10 . . . . 100.5(4) ?
C0AA B8 B9 B3 . . . . -132.7(4) ?
B2 B8 B9 B3 . . . . -37.2(3) ?
B7 B8 B9 B3 . . . . -100.6(4) ?
B7 C0AA B10 B4 . . . . -66.8(5) ?
B8 C0AA B10 B4 . . . . 4.0(5) ?
B11 C0AA B10 B4 . . . . -102.7(4) ?
B9 C0AA B10 B4 . . . . 40.3(3) ?
B7 C0AA B10 B11 . . . . 35.9(4) ?
B8 C0AA B10 B11 . . . . 106.7(4) ?
B9 C0AA B10 B11 . . . . 143.0(4) ?
B7 C0AA B10 B5 . . . . -3.7(5) ?
B8 C0AA B10 B5 . . . . 67.1(5) ?
B11 C0AA B10 B5 . . . . -39.7(3) ?
B9 C0AA B10 B5 . . . . 103.3(4) ?
B7 C0AA B10 B9 . . . . -107.1(4) ?
B8 C0AA B10 B9 . . . . -36.3(4) ?
B11 C0AA B10 B9 . . . . -143.0(4) ?
B9 B4 B10 C0AA . . . . -40.0(3) ?
B3 B4 B10 C0AA . . . . -1.7(5) ?
B6 B4 B10 C0AA . . . . 62.0(4) ?
B5 B4 B10 C0AA . . . . 98.8(4) ?
Br4 B4 B10 C0AA . . . . -150.9(3) ?
B9 B4 B10 B11 . . . . -101.6(4) ?
B3 B4 B10 B11 . . . . -63.3(5) ?
B6 B4 B10 B11 . . . . 0.4(5) ?
B5 B4 B10 B11 . . . . 37.2(3) ?
Br4 B4 B10 B11 . . . . 147.5(3) ?
B9 B4 B10 B5 . . . . -138.8(4) ?
B3 B4 B10 B5 . . . . -100.5(4) ?
B6 B4 B10 B5 . . . . -36.8(3) ?
Br4 B4 B10 B5 . . . . 110.4(4) ?
B3 B4 B10 B9 . . . . 38.3(4) ?
B6 B4 B10 B9 . . . . 102.0(4) ?
B5 B4 B10 B9 . . . . 138.8(4) ?
Br4 B4 B10 B9 . . . . -110.9(4) ?
B11 B5 B10 C0AA . . . . 39.6(3) ?
B1 B5 B10 C0AA . . . . 2.0(4) ?
B6 B5 B10 C0AA . . . . -61.5(4) ?
B4 B5 B10 C0AA . . . . -98.4(4) ?
Br5 B5 B10 C0AA . . . . 151.6(3) ?
B11 B5 B10 B4 . . . . 138.0(4) ?
B1 B5 B10 B4 . . . . 100.4(4) ?
B6 B5 B10 B4 . . . . 37.0(3) ?
Br5 B5 B10 B4 . . . . -109.9(4) ?
B1 B5 B10 B11 . . . . -37.6(3) ?
B6 B5 B10 B11 . . . . -101.1(4) ?
B4 B5 B10 B11 . . . . -138.0(4) ?
Br5 B5 B10 B11 . . . . 112.0(4) ?
B11 B5 B10 B9 . . . . 101.2(4) ?
B1 B5 B10 B9 . . . . 63.6(4) ?
B6 B5 B10 B9 . . . . 0.1(5) ?
B4 B5 B10 B9 . . . . -36.8(3) ?
Br5 B5 B10 B9 . . . . -146.8(3) ?
B4 B9 B10 C0AA . . . . 133.3(4) ?
B3 B9 B10 C0AA . . . . 95.8(4) ?
B8 B9 B10 C0AA . . . . 32.4(3) ?
C0AA B9 B10 B4 . . . . -133.3(4) ?
B3 B9 B10 B4 . . . . -37.5(3) ?
B8 B9 B10 B4 . . . . -100.9(4) ?
C0AA B9 B10 B11 . . . . -33.0(3) ?
B4 B9 B10 B11 . . . . 100.3(4) ?
B3 B9 B10 B11 . . . . 62.8(4) ?
B8 B9 B10 B11 . . . . -0.6(5) ?
C0AA B9 B10 B5 . . . . -95.9(4) ?
B4 B9 B10 B5 . . . . 37.4(3) ?
B3 B9 B10 B5 . . . . -0.1(5) ?
B8 B9 B10 B5 . . . . -63.5(4) ?
B7 C0AA B11 B5 . . . . -103.2(4) ?
B10 C0AA B11 B5 . . . . 40.4(3) ?
B8 C0AA B11 B5 . . . . -66.5(4) ?
B9 C0AA B11 B5 . . . . 4.0(5) ?
B7 C0AA B11 B1 . . . . -40.4(3) ?
B10 C0AA B11 B1 . . . . 103.2(4) ?
B8 C0AA B11 B1 . . . . -3.7(5) ?
B9 C0AA B11 B1 . . . . 66.9(4) ?
B7 C0AA B11 B10 . . . . -143.6(4) ?
B8 C0AA B11 B10 . . . . -106.9(4) ?
B9 C0AA B11 B10 . . . . -36.4(4) ?
B10 C0AA B11 B7 . . . . 143.6(4) ?
B8 C0AA B11 B7 . . . . 36.7(4) ?
B9 C0AA B11 B7 . . . . 107.3(4) ?
B1 B5 B11 C0AA . . . . 98.7(3) ?
B10 B5 B11 C0AA . . . . -39.3(3) ?
B6 B5 B11 C0AA . . . . 61.2(4) ?
B4 B5 B11 C0AA . . . . -2.2(4) ?
Br5 B5 B11 C0AA . . . . -149.0(3) ?
B10 B5 B11 B1 . . . . -138.0(4) ?
B6 B5 B11 B1 . . . . -37.5(3) ?
B4 B5 B11 B1 . . . . -100.9(4) ?
Br5 B5 B11 B1 . . . . 112.3(4) ?
B1 B5 B11 B10 . . . . 138.0(4) ?
B6 B5 B11 B10 . . . . 100.5(4) ?
B4 B5 B11 B10 . . . . 37.1(3) ?
Br5 B5 B11 B10 . . . . -109.7(4) ?
B1 B5 B11 B7 . . . . 38.1(4) ?
B10 B5 B11 B7 . . . . -99.9(4) ?
B6 B5 B11 B7 . . . . 0.5(5) ?
B4 B5 B11 B7 . . . . -62.9(5) ?
Br5 B5 B11 B7 . . . . 150.3(3) ?
B5 B1 B11 C0AA . . . . -98.9(4) ?
B6 B1 B11 C0AA . . . . -61.5(4) ?
B7 B1 B11 C0AA . . . . 39.1(3) ?
B2 B1 B11 C0AA . . . . 1.6(5) ?
Br1 B1 B11 C0AA . . . . 149.9(3) ?
B6 B1 B11 B5 . . . . 37.5(3) ?
B7 B1 B11 B5 . . . . 138.0(4) ?
B2 B1 B11 B5 . . . . 100.5(4) ?
Br1 B1 B11 B5 . . . . -111.2(4) ?
B5 B1 B11 B10 . . . . -38.0(3) ?
B6 B1 B11 B10 . . . . -0.5(5) ?
B7 B1 B11 B10 . . . . 100.0(4) ?
B2 B1 B11 B10 . . . . 62.6(5) ?
Br1 B1 B11 B10 . . . . -149.1(3) ?
B5 B1 B11 B7 . . . . -138.0(4) ?
B6 B1 B11 B7 . . . . -100.5(4) ?
B2 B1 B11 B7 . . . . -37.4(3) ?
Br1 B1 B11 B7 . . . . 110.9(4) ?
B4 B10 B11 C0AA . . . . 96.1(4) ?
B5 B10 B11 C0AA . . . . 134.0(3) ?
B9 B10 B11 C0AA . . . . 33.0(3) ?
C0AA B10 B11 B5 . . . . -134.0(3) ?
B4 B10 B11 B5 . . . . -37.9(3) ?
B9 B10 B11 B5 . . . . -101.0(4) ?
C0AA B10 B11 B1 . . . . -96.0(4) ?
B4 B10 B11 B1 . . . . 0.1(5) ?
B5 B10 B11 B1 . . . . 38.0(3) ?
B9 B10 B11 B1 . . . . -63.0(5) ?
C0AA B10 B11 B7 . . . . -31.8(3) ?
B4 B10 B11 B7 . . . . 64.3(5) ?
B5 B10 B11 B7 . . . . 102.2(4) ?
B9 B10 B11 B7 . . . . 1.2(5) ?
B2 B7 B11 C0AA . . . . -96.2(4) ?
B8 B7 B11 C0AA . . . . -33.2(3) ?
B1 B7 B11 C0AA . . . . -134.0(4) ?
C0AA B7 B11 B5 . . . . 96.0(4) ?
B2 B7 B11 B5 . . . . -0.2(5) ?
B8 B7 B11 B5 . . . . 62.8(5) ?
B1 B7 B11 B5 . . . . -38.0(4) ?
C0AA B7 B11 B1 . . . . 134.0(4) ?
B2 B7 B11 B1 . . . . 37.8(4) ?
B8 B7 B11 B1 . . . . 100.8(4) ?
C0AA B7 B11 B10 . . . . 31.9(3) ?
B2 B7 B11 B10 . . . . -64.3(5) ?
B8 B7 B11 B10 . . . . -1.3(5) ?
B1 B7 B11 B10 . . . . -102.1(4) ?
B17 B13 B14 B19 . . . . 99.9(4) ?
B23 B13 B14 B19 . . . . 37.4(4) ?
B18 B13 B14 B19 . . . . 138.1(4) ?
Br7 B13 B14 B19 . . . . -111.3(4) ?
B19 B13 B14 B20 . . . . -37.5(4) ?
B17 B13 B14 B20 . . . . 62.4(5) ?
B23 B13 B14 B20 . . . . -0.1(5) ?
B18 B13 B14 B20 . . . . 100.6(4) ?
Br7 B13 B14 B20 . . . . -148.8(3) ?
B19 B13 B14 B15 . . . . -101.3(4) ?
B17 B13 B14 B15 . . . . -1.5(5) ?
B23 B13 B14 B15 . . . . -63.9(5) ?
B18 B13 B14 B15 . . . . 36.8(3) ?
Br7 B13 B14 B15 . . . . 147.4(3) ?
B19 B13 B14 B18 . . . . -138.1(4) ?
B17 B13 B14 B18 . . . . -38.2(3) ?
B23 B13 B14 B18 . . . . -100.7(4) ?
Br7 B13 B14 B18 . . . . 110.6(4) ?
B19 B13 B14 Br8 . . . . 110.9(4) ?
B17 B13 B14 Br8 . . . . -149.3(3) ?
B23 B13 B14 Br8 . . . . 148.3(3) ?
B18 B13 B14 Br8 . . . . -111.0(4) ?
Br7 B13 B14 Br8 . . . . -0.4(5) ?
B19 B14 B15 B20 . . . . 37.6(4) ?
B13 B14 B15 B20 . . . . 101.5(4) ?
B18 B14 B15 B20 . . . . 138.3(4) ?
Br8 B14 B15 B20 . . . . -111.0(4) ?
B19 B14 B15 B16 . . . . -62.5(5) ?
B20 B14 B15 B16 . . . . -100.1(4) ?
B13 B14 B15 B16 . . . . 1.4(5) ?
B18 B14 B15 B16 . . . . 38.2(3) ?
Br8 B14 B15 B16 . . . . 148.9(3) ?
B19 B14 B15 B18 . . . . -100.7(4) ?
B20 B14 B15 B18 . . . . -138.3(4) ?
B13 B14 B15 B18 . . . . -36.9(3) ?
Br8 B14 B15 B18 . . . . 110.6(4) ?
B19 B14 B15 B21 . . . . 0.4(5) ?
B20 B14 B15 B21 . . . . -37.2(4) ?
B13 B14 B15 B21 . . . . 64.3(5) ?
B18 B14 B15 B21 . . . . 101.1(4) ?
Br8 B14 B15 B21 . . . . -148.2(3) ?
B19 B14 B15 Br9 . . . . 149.5(3) ?
B20 B14 B15 Br9 . . . . 111.9(4) ?
B13 B14 B15 Br9 . . . . -146.6(3) ?
B18 B14 B15 Br9 . . . . -109.7(4) ?
Br8 B14 B15 Br9 . . . . 0.9(6) ?
B14 B15 B16 B22 . . . . 62.7(5) ?
B20 B15 B16 B22 . . . . -0.4(5) ?
B18 B15 B16 B22 . . . . 101.2(4) ?
B21 B15 B16 B22 . . . . -38.1(4) ?
Br9 B15 B16 B22 . . . . -148.8(4) ?
B14 B15 B16 B21 . . . . 100.8(4) ?
B20 B15 B16 B21 . . . . 37.7(4) ?
B18 B15 B16 B21 . . . . 139.3(4) ?
Br9 B15 B16 B21 . . . . -110.8(4) ?
B14 B15 B16 B17 . . . . -0.8(5) ?
B20 B15 B16 B17 . . . . -63.8(5) ?
B18 B15 B16 B17 . . . . 37.8(3) ?
B21 B15 B16 B17 . . . . -101.5(4) ?
Br9 B15 B16 B17 . . . . 147.7(3) ?
B14 B15 B16 B18 . . . . -38.5(3) ?
B20 B15 B16 B18 . . . . -101.6(4) ?
B21 B15 B16 B18 . . . . -139.3(4) ?
Br9 B15 B16 B18 . . . . 110.0(4) ?
B14 B15 B16 Br10 . . . . -148.4(3) ?
B20 B15 B16 Br10 . . . . 148.5(4) ?
B18 B15 B16 Br10 . . . . -109.9(4) ?
B21 B15 B16 Br10 . . . . 110.8(4) ?
Br9 B15 B16 Br10 . . . . 0.0(6) ?
B21 B16 B17 B22 . . . . 37.4(4) ?
B18 B16 B17 B22 . . . . 139.3(4) ?
B15 B16 B17 B22 . . . . 101.5(4) ?
Br10 B16 B17 B22 . . . . -111.1(4) ?
B22 B16 B17 B23 . . . . -37.9(3) ?
B21 B16 B17 B23 . . . . -0.4(5) ?
B18 B16 B17 B23 . . . . 101.4(4) ?
B15 B16 B17 B23 . . . . 63.7(4) ?
Br10 B16 B17 B23 . . . . -148.9(3) ?
B22 B16 B17 B18 . . . . -139.3(4) ?
B21 B16 B17 B18 . . . . -101.8(4) ?
B15 B16 B17 B18 . . . . -37.7(3) ?
Br10 B16 B17 B18 . . . . 109.7(4) ?
B22 B16 B17 B13 . . . . -101.6(4) ?
B21 B16 B17 B13 . . . . -64.2(4) ?
B18 B16 B17 B13 . . . . 37.6(3) ?
B15 B16 B17 B13 . . . . -0.1(5) ?
Br10 B16 B17 B13 . . . . 147.3(3) ?
B22 B16 B17 Br11 . . . . 109.6(4) ?
B21 B16 B17 Br11 . . . . 147.0(4) ?
B18 B16 B17 Br11 . . . . -111.2(4) ?
B15 B16 B17 Br11 . . . . -148.9(3) ?
Br10 B16 B17 Br11 . . . . -1.5(5) ?
B19 B13 B17 B22 . . . . -0.1(5) ?
B14 B13 B17 B22 . . . . -62.6(4) ?
B23 B13 B17 B22 . . . . 37.2(4) ?
B18 B13 B17 B22 . . . . -101.0(4) ?
Br7 B13 B17 B22 . . . . 149.7(3) ?
B19 B13 B17 B23 . . . . -37.3(4) ?
B14 B13 B17 B23 . . . . -99.7(4) ?
B18 B13 B17 B23 . . . . -138.1(4) ?
Br7 B13 B17 B23 . . . . 112.5(4) ?
B19 B13 B17 B16 . . . . 63.4(4) ?
B14 B13 B17 B16 . . . . 1.0(5) ?
B23 B13 B17 B16 . . . . 100.7(4) ?
B18 B13 B17 B16 . . . . -37.4(3) ?
Br7 B13 B17 B16 . . . . -146.8(3) ?
B19 B13 B17 B18 . . . . 100.8(4) ?
B14 B13 B17 B18 . . . . 38.4(3) ?
B23 B13 B17 B18 . . . . 138.1(4) ?
Br7 B13 B17 B18 . . . . -109.3(4) ?
B19 B13 B17 Br11 . . . . -147.8(3) ?
B14 B13 B17 Br11 . . . . 149.8(3) ?
B23 B13 B17 Br11 . . . . -110.5(4) ?
B18 B13 B17 Br11 . . . . 111.4(4) ?
Br7 B13 B17 Br11 . . . . 2.1(5) ?
B22 B16 B18 B17 . . . . 36.5(3) ?
B21 B16 B18 B17 . . . . 101.1(4) ?
B15 B16 B18 B17 . . . . 138.0(3) ?
Br10 B16 B18 B17 . . . . -111.5(4) ?
B22 B16 B18 B15 . . . . -101.4(4) ?
B21 B16 B18 B15 . . . . -36.9(4) ?
B17 B16 B18 B15 . . . . -138.0(3) ?
Br10 B16 B18 B15 . . . . 110.6(4) ?
B22 B16 B18 B13 . . . . -0.8(5) ?
B21 B16 B18 B13 . . . . 63.7(5) ?
B17 B16 B18 B13 . . . . -37.3(3) ?
B15 B16 B18 B13 . . . . 100.6(4) ?
Br10 B16 B18 B13 . . . . -148.8(3) ?
B22 B16 B18 B14 . . . . -63.5(5) ?
B21 B16 B18 B14 . . . . 1.1(5) ?
B17 B16 B18 B14 . . . . -100.0(4) ?
B15 B16 B18 B14 . . . . 38.0(3) ?
Br10 B16 B18 B14 . . . . 148.5(3) ?
B22 B16 B18 Br12 . . . . 146.8(3) ?
B21 B16 B18 Br12 . . . . -148.6(3) ?
B17 B16 B18 Br12 . . . . 110.3(4) ?
B15 B16 B18 Br12 . . . . -111.7(4) ?
Br10 B16 B18 Br12 . . . . -1.2(6) ?
B22 B17 B18 B16 . . . . -36.5(3) ?
B23 B17 B18 B16 . . . . -100.4(4) ?
B13 B17 B18 B16 . . . . -138.1(4) ?
Br11 B17 B18 B16 . . . . 111.0(4) ?
B22 B17 B18 B15 . . . . 0.9(5) ?
B23 B17 B18 B15 . . . . -63.0(5) ?
B16 B17 B18 B15 . . . . 37.4(3) ?
B13 B17 B18 B15 . . . . -100.7(4) ?
Br11 B17 B18 B15 . . . . 148.4(3) ?
B22 B17 B18 B13 . . . . 101.6(4) ?
B23 B17 B18 B13 . . . . 37.7(4) ?
B16 B17 B18 B13 . . . . 138.1(4) ?
Br11 B17 B18 B13 . . . . -110.9(4) ?
B22 B17 B18 B14 . . . . 63.6(5) ?
B23 B17 B18 B14 . . . . -0.3(5) ?
B16 B17 B18 B14 . . . . 100.1(4) ?
B13 B17 B18 B14 . . . . -38.0(4) ?
Br11 B17 B18 B14 . . . . -148.9(4) ?
B22 B17 B18 Br12 . . . . -148.8(3) ?
B23 B17 B18 Br12 . . . . 147.3(4) ?
B16 B17 B18 Br12 . . . . -112.2(4) ?
B13 B17 B18 Br12 . . . . 109.7(4) ?
Br11 B17 B18 Br12 . . . . -1.2(6) ?
B14 B15 B18 B16 . . . . 137.0(4) ?
B20 B15 B18 B16 . . . . 99.7(4) ?
B21 B15 B18 B16 . . . . 36.3(3) ?
Br9 B15 B18 B16 . . . . -110.6(4) ?
B14 B15 B18 B17 . . . . 99.6(4) ?
B20 B15 B18 B17 . . . . 62.3(5) ?
B16 B15 B18 B17 . . . . -37.4(3) ?
B21 B15 B18 B17 . . . . -1.1(5) ?
Br9 B15 B18 B17 . . . . -147.9(3) ?
B14 B15 B18 B13 . . . . 36.4(3) ?
B20 B15 B18 B13 . . . . -0.9(5) ?
B16 B15 B18 B13 . . . . -100.6(4) ?
B21 B15 B18 B13 . . . . -64.3(4) ?
Br9 B15 B18 B13 . . . . 148.8(3) ?
B20 B15 B18 B14 . . . . -37.3(4) ?
B16 B15 B18 B14 . . . . -137.0(4) ?
B21 B15 B18 B14 . . . . -100.7(4) ?
Br9 B15 B18 B14 . . . . 112.5(4) ?
B14 B15 B18 Br12 . . . . -111.1(4) ?
B20 B15 B18 Br12 . . . . -148.4(3) ?
B16 B15 B18 Br12 . . . . 111.9(4) ?
B21 B15 B18 Br12 . . . . 148.2(3) ?
Br9 B15 B18 Br12 . . . . 1.3(6) ?
B19 B13 B18 B16 . . . . -62.5(4) ?
B14 B13 B18 B16 . . . . -99.6(4) ?
B17 B13 B18 B16 . . . . 37.3(3) ?
B23 B13 B18 B16 . . . . 0.3(5) ?
Br7 B13 B18 B16 . . . . 150.5(3) ?
B19 B13 B18 B17 . . . . -99.8(4) ?
B14 B13 B18 B17 . . . . -136.9(4) ?
B23 B13 B18 B17 . . . . -37.0(4) ?
Br7 B13 B18 B17 . . . . 113.2(4) ?
B19 B13 B18 B15 . . . . 0.7(5) ?
B14 B13 B18 B15 . . . . -36.4(3) ?
B17 B13 B18 B15 . . . . 100.5(4) ?
B23 B13 B18 B15 . . . . 63.5(5) ?
Br7 B13 B18 B15 . . . . -146.2(3) ?
B19 B13 B18 B14 . . . . 37.1(4) ?
B17 B13 B18 B14 . . . . 136.9(4) ?
B23 B13 B18 B14 . . . . 99.9(4) ?
Br7 B13 B18 B14 . . . . -109.9(4) ?
B19 B13 B18 Br12 . . . . 149.0(3) ?
B14 B13 B18 Br12 . . . . 111.9(4) ?
B17 B13 B18 Br12 . . . . -111.2(4) ?
B23 B13 B18 Br12 . . . . -148.2(3) ?
Br7 B13 B18 Br12 . . . . 2.1(5) ?
B19 B14 B18 B16 . . . . 63.3(5) ?
B20 B14 B18 B16 . . . . -0.8(5) ?
B15 B14 B18 B16 . . . . -38.1(3) ?
B13 B14 B18 B16 . . . . 100.9(4) ?
Br8 B14 B18 B16 . . . . -149.0(4) ?
B19 B14 B18 B17 . . . . 0.6(5) ?
B20 B14 B18 B17 . . . . -63.6(5) ?
B15 B14 B18 B17 . . . . -100.9(4) ?
B13 B14 B18 B17 . . . . 38.2(4) ?
Br8 B14 B18 B17 . . . . 148.2(4) ?
B19 B14 B18 B15 . . . . 101.5(4) ?
B20 B14 B18 B15 . . . . 37.3(4) ?
B13 B14 B18 B15 . . . . 139.1(4) ?
Br8 B14 B18 B15 . . . . -110.9(4) ?
B19 B14 B18 B13 . . . . -37.6(4) ?
B20 B14 B18 B13 . . . . -101.8(4) ?
B15 B14 B18 B13 . . . . -139.1(4) ?
Br8 B14 B18 B13 . . . . 110.0(5) ?
B19 B14 B18 Br12 . . . . -146.8(4) ?
B20 B14 B18 Br12 . . . . 149.0(4) ?
B15 B14 B18 Br12 . . . . 111.7(4) ?
B13 B14 B18 Br12 . . . . -109.2(4) ?
Br8 B14 B18 Br12 . . . . 0.8(6) ?
B20 C1AA B19 B14 . . . . -40.1(4) ?
B23 C1AA B19 B14 . . . . 103.2(4) ?
B22 C1AA B19 B14 . . . . 66.8(5) ?
B21 C1AA B19 B14 . . . . -3.6(5) ?
B20 C1AA B19 B23 . . . . -143.2(4) ?
B22 C1AA B19 B23 . . . . -36.4(4) ?
B21 C1AA B19 B23 . . . . -106.8(4) ?
B20 C1AA B19 B13 . . . . -102.9(4) ?
B23 C1AA B19 B13 . . . . 40.4(4) ?
B22 C1AA B19 B13 . . . . 4.0(5) ?
B21 C1AA B19 B13 . . . . -66.4(5) ?
B23 C1AA B19 B20 . . . . 143.2(4) ?
B22 C1AA B19 B20 . . . . 106.9(4) ?
B21 C1AA B19 B20 . . . . 36.5(4) ?
B20 B14 B19 C1AA . . . . 39.2(4) ?
B15 B14 B19 C1AA . . . . 1.8(5) ?
B13 B14 B19 C1AA . . . . -99.4(4) ?
B18 B14 B19 C1AA . . . . -61.8(5) ?
Br8 B14 B19 C1AA . . . . 150.5(4) ?
B20 B14 B19 B23 . . . . 100.4(4) ?
B15 B14 B19 B23 . . . . 63.0(5) ?
B13 B14 B19 B23 . . . . -38.2(4) ?
B18 B14 B19 B23 . . . . -0.6(5) ?
Br8 B14 B19 B23 . . . . -148.3(4) ?
B20 B14 B19 B13 . . . . 138.6(4) ?
B15 B14 B19 B13 . . . . 101.2(4) ?
B18 B14 B19 B13 . . . . 37.6(4) ?
Br8 B14 B19 B13 . . . . -110.1(4) ?
B15 B14 B19 B20 . . . . -37.4(4) ?
B13 B14 B19 B20 . . . . -138.6(4) ?
B18 B14 B19 B20 . . . . -101.0(4) ?
Br8 B14 B19 B20 . . . . 111.3(4) ?
B14 B13 B19 C1AA . . . . 98.2(4) ?
B17 B13 B19 C1AA . . . . -2.2(5) ?
B23 B13 B19 C1AA . . . . -39.4(4) ?
B18 B13 B19 C1AA . . . . 60.8(5) ?
Br7 B13 B19 C1AA . . . . -152.6(3) ?
B17 B13 B19 B14 . . . . -100.4(4) ?
B23 B13 B19 B14 . . . . -137.6(4) ?
B18 B13 B19 B14 . . . . -37.5(3) ?
Br7 B13 B19 B14 . . . . 109.1(4) ?
B14 B13 B19 B23 . . . . 137.6(4) ?
B17 B13 B19 B23 . . . . 37.2(4) ?
B18 B13 B19 B23 . . . . 100.2(4) ?
Br7 B13 B19 B23 . . . . -113.2(4) ?
B14 B13 B19 B20 . . . . 37.2(4) ?
B17 B13 B19 B20 . . . . -63.2(5) ?
B23 B13 B19 B20 . . . . -100.4(4) ?
B18 B13 B19 B20 . . . . -0.3(5) ?
Br7 B13 B19 B20 . . . . 146.4(4) ?
B19 C1AA B20 B14 . . . . 39.6(3) ?
B23 C1AA B20 B14 . . . . 3.3(5) ?
B22 C1AA B20 B14 . . . . -67.1(5) ?
B21 C1AA B20 B14 . . . . -103.3(4) ?
B19 C1AA B20 B15 . . . . 101.8(4) ?
B23 C1AA B20 B15 . . . . 65.5(5) ?
B22 C1AA B20 B15 . . . . -4.9(6) ?
B21 C1AA B20 B15 . . . . -41.1(4) ?
B19 C1AA B20 B21 . . . . 142.9(4) ?
B23 C1AA B20 B21 . . . . 106.7(4) ?
B22 C1AA B20 B21 . . . . 36.2(4) ?
B23 C1AA B20 B19 . . . . -36.3(4) ?
B22 C1AA B20 B19 . . . . -106.7(5) ?
B21 C1AA B20 B19 . . . . -142.9(4) ?
B19 B14 B20 C1AA . . . . -39.1(3) ?
B15 B14 B20 C1AA . . . . 99.3(4) ?
B13 B14 B20 C1AA . . . . -1.8(5) ?
B18 B14 B20 C1AA . . . . 62.1(5) ?
Br8 B14 B20 C1AA . . . . -149.8(4) ?
B19 B14 B20 B15 . . . . -138.4(4) ?
B13 B14 B20 B15 . . . . -101.1(4) ?
B18 B14 B20 B15 . . . . -37.3(4) ?
Br8 B14 B20 B15 . . . . 110.8(4) ?
B19 B14 B20 B21 . . . . -100.9(4) ?
B15 B14 B20 B21 . . . . 37.6(4) ?
B13 B14 B20 B21 . . . . -63.6(5) ?
B18 B14 B20 B21 . . . . 0.3(6) ?
Br8 B14 B20 B21 . . . . 148.4(4) ?
B15 B14 B20 B19 . . . . 138.4(4) ?
B13 B14 B20 B19 . . . . 37.3(4) ?
B18 B14 B20 B19 . . . . 101.2(4) ?
Br8 B14 B20 B19 . . . . -110.7(4) ?
B14 B15 B20 C1AA . . . . -97.7(4) ?
B16 B15 B20 C1AA . . . . 3.0(5) ?
B18 B15 B20 C1AA . . . . -60.2(5) ?
B21 B15 B20 C1AA . . . . 40.6(4) ?
Br9 B15 B20 C1AA . . . . 150.8(4) ?
B16 B15 B20 B14 . . . . 100.7(4) ?
B18 B15 B20 B14 . . . . 37.5(4) ?
B21 B15 B20 B14 . . . . 138.3(4) ?
Br9 B15 B20 B14 . . . . -111.5(4) ?
B14 B15 B20 B21 . . . . -138.3(4) ?
B16 B15 B20 B21 . . . . -37.6(4) ?
B18 B15 B20 B21 . . . . -100.7(4) ?
Br9 B15 B20 B21 . . . . 110.2(5) ?
B14 B15 B20 B19 . . . . -36.8(4) ?
B16 B15 B20 B19 . . . . 63.9(5) ?
B18 B15 B20 B19 . . . . 0.8(5) ?
B21 B15 B20 B19 . . . . 101.5(4) ?
Br9 B15 B20 B19 . . . . -148.3(4) ?
B14 B19 B20 C1AA . . . . 134.0(4) ?
B23 B19 B20 C1AA . . . . 32.4(3) ?
B13 B19 B20 C1AA . . . . 96.6(4) ?
C1AA B19 B20 B14 . . . . -134.0(4) ?
B23 B19 B20 B14 . . . . -101.5(4) ?
B13 B19 B20 B14 . . . . -37.4(3) ?
C1AA B19 B20 B15 . . . . -96.9(4) ?
B14 B19 B20 B15 . . . . 37.1(4) ?
B23 B19 B20 B15 . . . . -64.4(4) ?
B13 B19 B20 B15 . . . . -0.3(5) ?
C1AA B19 B20 B21 . . . . -33.1(3) ?
B14 B19 B20 B21 . . . . 100.9(4) ?
B23 B19 B20 B21 . . . . -0.6(5) ?
B13 B19 B20 B21 . . . . 63.5(5) ?
B20 C1AA B21 B16 . . . . 102.4(4) ?
B19 C1AA B21 B16 . . . . 65.7(5) ?
B23 C1AA B21 B16 . . . . -5.0(5) ?
B22 C1AA B21 B16 . . . . -40.6(3) ?
B19 C1AA B21 B20 . . . . -36.7(4) ?
B23 C1AA B21 B20 . . . . -107.3(4) ?
B22 C1AA B21 B20 . . . . -143.0(4) ?
B20 C1AA B21 B15 . . . . 40.5(3) ?
B19 C1AA B21 B15 . . . . 3.8(5) ?
B23 C1AA B21 B15 . . . . -66.8(5) ?
B22 C1AA B21 B15 . . . . -102.5(4) ?
B20 C1AA B21 B22 . . . . 143.0(4) ?
B19 C1AA B21 B22 . . . . 106.3(4) ?
B23 C1AA B21 B22 . . . . 35.7(4) ?
B22 B16 B21 C1AA . . . . 40.1(3) ?
B17 B16 B21 C1AA . . . . 3.0(5) ?
B18 B16 B21 C1AA . . . . -61.1(5) ?
B15 B16 B21 C1AA . . . . -97.9(4) ?
Br10 B16 B21 C1AA . . . . 151.7(3) ?
B22 B16 B21 B20 . . . . 100.3(4) ?
B17 B16 B21 B20 . . . . 63.2(5) ?
B18 B16 B21 B20 . . . . -0.9(5) ?
B15 B16 B21 B20 . . . . -37.7(4) ?
Br10 B16 B21 B20 . . . . -148.1(4) ?
B22 B16 B21 B15 . . . . 138.0(4) ?
B17 B16 B21 B15 . . . . 101.0(4) ?
B18 B16 B21 B15 . . . . 36.8(4) ?
Br10 B16 B21 B15 . . . . -110.4(4) ?
B17 B16 B21 B22 . . . . -37.0(4) ?
B18 B16 B21 B22 . . . . -101.2(4) ?
B15 B16 B21 B22 . . . . -138.0(4) ?
Br10 B16 B21 B22 . . . . 111.6(4) ?
B14 B20 B21 C1AA . . . . 95.5(4) ?
B15 B20 B21 C1AA . . . . 133.0(4) ?
B19 B20 B21 C1AA . . . . 32.7(3) ?
C1AA B20 B21 B16 . . . . -95.2(4) ?
B14 B20 B21 B16 . . . . 0.4(6) ?
B15 B20 B21 B16 . . . . 37.8(4) ?
B19 B20 B21 B16 . . . . -62.5(5) ?
C1AA B20 B21 B15 . . . . -133.0(4) ?
B14 B20 B21 B15 . . . . -37.4(4) ?
B19 B20 B21 B15 . . . . -100.3(4) ?
C1AA B20 B21 B22 . . . . -32.5(3) ?
B14 B20 B21 B22 . . . . 63.0(5) ?
B15 B20 B21 B22 . . . . 100.5(4) ?
B19 B20 B21 B22 . . . . 0.2(5) ?
B14 B15 B21 C1AA . . . . -2.4(5) ?
B20 B15 B21 C1AA . . . . -39.6(3) ?
B16 B15 B21 C1AA . . . . 97.9(4) ?
B18 B15 B21 C1AA . . . . 61.5(4) ?
Br9 B15 B21 C1AA . . . . -151.9(3) ?
B14 B15 B21 B16 . . . . -100.3(4) ?
B20 B15 B21 B16 . . . . -137.5(4) ?
B18 B15 B21 B16 . . . . -36.4(3) ?
Br9 B15 B21 B16 . . . . 110.2(4) ?
B14 B15 B21 B20 . . . . 37.2(4) ?
B16 B15 B21 B20 . . . . 137.5(4) ?
B18 B15 B21 B20 . . . . 101.1(4) ?
Br9 B15 B21 B20 . . . . -112.3(4) ?
B14 B15 B21 B22 . . . . -63.1(4) ?
B20 B15 B21 B22 . . . . -100.3(4) ?
B16 B15 B21 B22 . . . . 37.2(3) ?
B18 B15 B21 B22 . . . . 0.8(5) ?
Br9 B15 B21 B22 . . . . 147.4(3) ?
B20 C1AA B22 B17 . . . . 66.9(5) ?
B19 C1AA B22 B17 . . . . -4.0(5) ?
B23 C1AA B22 B17 . . . . -40.5(3) ?
B21 C1AA B22 B17 . . . . 103.2(4) ?
B20 C1AA B22 B16 . . . . 4.6(6) ?
B19 C1AA B22 B16 . . . . -66.3(5) ?
B23 C1AA B22 B16 . . . . -102.8(4) ?
B21 C1AA B22 B16 . . . . 40.9(4) ?
B20 C1AA B22 B23 . . . . 107.4(5) ?
B19 C1AA B22 B23 . . . . 36.4(4) ?
B21 C1AA B22 B23 . . . . 143.7(4) ?
B20 C1AA B22 B21 . . . . -36.2(4) ?
B19 C1AA B22 B21 . . . . -107.2(4) ?
B23 C1AA B22 B21 . . . . -143.7(4) ?
B23 B17 B22 C1AA . . . . 39.6(3) ?
B16 B17 B22 C1AA . . . . -98.2(4) ?
B18 B17 B22 C1AA . . . . -61.6(4) ?
B13 B17 B22 C1AA . . . . 2.4(5) ?
Br11 B17 B22 C1AA . . . . 150.4(3) ?
B23 B17 B22 B16 . . . . 137.7(4) ?
B18 B17 B22 B16 . . . . 36.5(3) ?
B13 B17 B22 B16 . . . . 100.5(4) ?
Br11 B17 B22 B16 . . . . -111.5(4) ?
B16 B17 B22 B23 . . . . -137.7(4) ?
B18 B17 B22 B23 . . . . -101.2(4) ?
B13 B17 B22 B23 . . . . -37.2(4) ?
Br11 B17 B22 B23 . . . . 110.8(4) ?
B23 B17 B22 B21 . . . . 100.8(4) ?
B16 B17 B22 B21 . . . . -36.9(3) ?
B18 B17 B22 B21 . . . . -0.4(5) ?
B13 B17 B22 B21 . . . . 63.6(4) ?
Br11 B17 B22 B21 . . . . -148.4(3) ?
B21 B16 B22 C1AA . . . . -40.3(4) ?
B17 B16 B22 C1AA . . . . 98.4(4) ?
B18 B16 B22 C1AA . . . . 61.6(5) ?
B15 B16 B22 C1AA . . . . -2.4(5) ?
Br10 B16 B22 C1AA . . . . -150.9(4) ?
B21 B16 B22 B17 . . . . -138.7(4) ?
B18 B16 B22 B17 . . . . -36.8(3) ?
B15 B16 B22 B17 . . . . -100.8(4) ?
Br10 B16 B22 B17 . . . . 110.7(4) ?
B21 B16 B22 B23 . . . . -100.9(4) ?
B17 B16 B22 B23 . . . . 37.8(4) ?
B18 B16 B22 B23 . . . . 1.0(5) ?
B15 B16 B22 B23 . . . . -63.0(5) ?
Br10 B16 B22 B23 . . . . 148.5(4) ?
B17 B16 B22 B21 . . . . 138.7(4) ?
B18 B16 B22 B21 . . . . 101.9(4) ?
B15 B16 B22 B21 . . . . 37.9(4) ?
Br10 B16 B22 B21 . . . . -110.6(4) ?
B16 B21 B22 C1AA . . . . 132.7(4) ?
B20 B21 B22 C1AA . . . . 32.3(3) ?
B15 B21 B22 C1AA . . . . 95.3(4) ?
C1AA B21 B22 B17 . . . . -95.6(4) ?
B16 B21 B22 B17 . . . . 37.1(3) ?
B20 B21 B22 B17 . . . . -63.2(4) ?
B15 B21 B22 B17 . . . . -0.3(5) ?
C1AA B21 B22 B16 . . . . -132.7(4) ?
B20 B21 B22 B16 . . . . -100.4(4) ?
B15 B21 B22 B16 . . . . -37.4(3) ?
C1AA B21 B22 B23 . . . . -32.0(3) ?
B16 B21 B22 B23 . . . . 100.7(4) ?
B20 B21 B22 B23 . . . . 0.3(5) ?
B15 B21 B22 B23 . . . . 63.3(4) ?
B20 C1AA B23 B19 . . . . 36.5(4) ?
B22 C1AA B23 B19 . . . . 142.8(4) ?
B21 C1AA B23 B19 . . . . 107.1(4) ?
B20 C1AA B23 B17 . . . . -65.9(5) ?
B19 C1AA B23 B17 . . . . -102.3(4) ?
B22 C1AA B23 B17 . . . . 40.4(3) ?
B21 C1AA B23 B17 . . . . 4.7(5) ?
B20 C1AA B23 B22 . . . . -106.3(4) ?
B19 C1AA B23 B22 . . . . -142.8(4) ?
B21 C1AA B23 B22 . . . . -35.7(4) ?
B20 C1AA B23 B13 . . . . -3.4(5) ?
B19 C1AA B23 B13 . . . . -39.9(3) ?
B22 C1AA B23 B13 . . . . 102.9(4) ?
B21 C1AA B23 B13 . . . . 67.2(5) ?
B14 B19 B23 C1AA . . . . -95.9(4) ?
B13 B19 B23 C1AA . . . . -134.1(4) ?
B20 B19 B23 C1AA . . . . -32.3(3) ?
C1AA B19 B23 B17 . . . . 96.3(4) ?
B14 B19 B23 B17 . . . . 0.4(5) ?
B13 B19 B23 B17 . . . . -37.8(4) ?
B20 B19 B23 B17 . . . . 64.0(5) ?
C1AA B19 B23 B22 . . . . 33.1(3) ?
B14 B19 B23 B22 . . . . -62.8(5) ?
B13 B19 B23 B22 . . . . -101.0(4) ?
B20 B19 B23 B22 . . . . 0.8(5) ?
C1AA B19 B23 B13 . . . . 134.1(4) ?
B14 B19 B23 B13 . . . . 38.2(4) ?
B20 B19 B23 B13 . . . . 101.8(4) ?
B22 B17 B23 C1AA . . . . -40.1(3) ?
B16 B17 B23 C1AA . . . . -2.4(5) ?
B18 B17 B23 C1AA . . . . 61.0(5) ?
B13 B17 B23 C1AA . . . . 98.7(4) ?
Br11 B17 B23 C1AA . . . . -150.1(3) ?
B22 B17 B23 B19 . . . . -101.2(4) ?
B16 B17 B23 B19 . . . . -63.5(5) ?
B18 B17 B23 B19 . . . . 0.0(5) ?
B13 B17 B23 B19 . . . . 37.6(4) ?
Br11 B17 B23 B19 . . . . 148.8(4) ?
B16 B17 B23 B22 . . . . 37.7(4) ?
B18 B17 B23 B22 . . . . 101.1(4) ?
B13 B17 B23 B22 . . . . 138.8(4) ?
Br11 B17 B23 B22 . . . . -110.0(4) ?
B22 B17 B23 B13 . . . . -138.8(4) ?
B16 B17 B23 B13 . . . . -101.1(4) ?
B18 B17 B23 B13 . . . . -37.7(4) ?
Br11 B17 B23 B13 . . . . 111.2(4) ?
B17 B22 B23 C1AA . . . . 133.3(4) ?
B16 B22 B23 C1AA . . . . 95.5(4) ?
B21 B22 B23 C1AA . . . . 32.2(3) ?
C1AA B22 B23 B19 . . . . -32.9(3) ?
B17 B22 B23 B19 . . . . 100.4(4) ?
B16 B22 B23 B19 . . . . 62.5(5) ?
B21 B22 B23 B19 . . . . -0.7(5) ?
C1AA B22 B23 B17 . . . . -133.3(4) ?
B16 B22 B23 B17 . . . . -37.9(4) ?
B21 B22 B23 B17 . . . . -101.1(4) ?
C1AA B22 B23 B13 . . . . -96.3(4) ?
B17 B22 B23 B13 . . . . 37.0(4) ?
B16 B22 B23 B13 . . . . -0.8(5) ?
B21 B22 B23 B13 . . . . -64.1(5) ?
B19 B13 B23 C1AA . . . . 39.3(3) ?
B14 B13 B23 C1AA . . . . 2.0(5) ?
B17 B13 B23 C1AA . . . . -98.5(4) ?
B18 B13 B23 C1AA . . . . -61.4(4) ?
Br7 B13 B23 C1AA . . . . 149.4(3) ?
B14 B13 B23 B19 . . . . -37.3(4) ?
B17 B13 B23 B19 . . . . -137.8(4) ?
B18 B13 B23 B19 . . . . -100.6(4) ?
Br7 B13 B23 B19 . . . . 110.1(4) ?
B19 B13 B23 B17 . . . . 137.8(4) ?
B14 B13 B23 B17 . . . . 100.5(4) ?
B18 B13 B23 B17 . . . . 37.2(4) ?
Br7 B13 B23 B17 . . . . -112.1(4) ?
B19 B13 B23 B22 . . . . 101.0(4) ?
B14 B13 B23 B22 . . . . 63.7(5) ?
B17 B13 B23 B22 . . . . -36.8(4) ?
B18 B13 B23 B22 . . . . 0.4(5) ?
Br7 B13 B23 B22 . . . . -148.9(4) ?
